data_4025537
loop_
_publ_author_name
'Da Ma'
'Peter Y. Zavalij'
'Lyle Isaacs'

_publ_section_title
;
 Acyclic Cucurbit[n]uril Congeners Are High Affinity Hosts
;
_journal_name_full 'Journal of Organic Chemistry'
_journal_page_first 4786
_journal_page_last 4795
_journal_paper_doi 10.1021/jo100760g
_journal_volume 75
_journal_year 2010
_chemical_absolute_configuration unk
_chemical_formula_moiety 'C50 H52 N16 O20, C10 H30 N4, 4(C2 F3 O2), 7(C2 H F3 O2), 2(H2 O)'
_chemical_formula_sum 'C82 H93 F33 N20 O44'
_chemical_formula_weight 2689.76
_chemical_name_common Ph2CB4@tetra-ammonium
_chemical_name_systematic
;
Ph2CB4@tetra-ammonium
;
_space_group_IT_number 9
_symmetry_cell_setting monoclinic
_symmetry_space_group_name_Hall 'C -2yc'
_symmetry_space_group_name_H-M 'C 1 c 1'
_atom_sites_solution_hydrogens geom
_atom_sites_solution_primary direct
_atom_sites_solution_secondary difmap
_audit_creation_method 'SHELXL-97 & ZCIF'
_cell_angle_alpha 90.00
_cell_angle_beta 121.6142(14)
_cell_angle_gamma 90.00
_cell_formula_units_Z 4
_cell_length_a 27.448(3)
_cell_length_b 23.608(3)
_cell_length_c 19.660(2)
_cell_measurement_reflns_used 32335
_cell_measurement_temperature 250(2)
_cell_measurement_theta_max 28.2
_cell_measurement_theta_min 2.3
_cell_volume 10849(2)
_computing_cell_refinement Apex2
_computing_data_collection 'Apex2 (Bruker, 2005)'
_computing_data_reduction Apex2
_computing_molecular_graphics 'XSHEL (Bruker, 2004)'
_computing_publication_material SHELXL-97
_computing_structure_refinement 'SHELXL-97 (Sheldrick, 1997)'
_computing_structure_solution 'SHELXS-97 (Sheldrick, 1990)'
_diffrn_ambient_temperature 250(2)
_diffrn_detector 'CCD area detector'
_diffrn_detector_area_resol_mean 11.198
_diffrn_detector_type 'Bruker Smart Apex II'
_diffrn_measured_fraction_theta_full 1.000
_diffrn_measured_fraction_theta_max 1.000
_diffrn_measurement_details 366,366,366,720
_diffrn_measurement_device_type 'three-circle diffractometer'
_diffrn_measurement_method '\w and \f scans'
_diffrn_measurement_specimen_support 'glass capillary'
_diffrn_orient_matrix_type standard
_diffrn_orient_matrix_UB_11 0.0076273
_diffrn_orient_matrix_UB_12 0.0373846
_diffrn_orient_matrix_UB_13 -0.0165339
_diffrn_orient_matrix_UB_21 -0.0411776
_diffrn_orient_matrix_UB_22 0.0027275
_diffrn_orient_matrix_UB_23 -0.0435205
_diffrn_orient_matrix_UB_31 -0.0087324
_diffrn_orient_matrix_UB_32 0.0197208
_diffrn_orient_matrix_UB_33 0.0374115
_diffrn_radiation_monochromator graphite
_diffrn_radiation_source 'fine-focus sealed tube'
_diffrn_radiation_type MoK\a
_diffrn_radiation_wavelength 0.71073
_diffrn_reflns_av_R_equivalents 0.0161
_diffrn_reflns_av_sigmaI/netI 0.0197
_diffrn_reflns_limit_h_max 35
_diffrn_reflns_limit_h_min -35
_diffrn_reflns_limit_k_max 30
_diffrn_reflns_limit_k_min -30
_diffrn_reflns_limit_l_max 25
_diffrn_reflns_limit_l_min -25
_diffrn_reflns_number 66440
_diffrn_reflns_theta_full 27.50
_diffrn_reflns_theta_max 27.50
_diffrn_reflns_theta_min 2.02
_diffrn_source_current 30.00
_diffrn_source_voltage 50.00
_diffrn_standards_decay_% 0
_exptl_absorpt_coefficient_mu 0.167
_exptl_absorpt_correction_T_max 0.935
_exptl_absorpt_correction_T_min 0.856
_exptl_absorpt_correction_type multi-scan
_exptl_absorpt_process_details 'SADABS (Sheldrick, 1996)'
_exptl_crystal_colour colourless
_exptl_crystal_density_diffrn 1.647
_exptl_crystal_description prism
_exptl_crystal_F_000 5496
_exptl_crystal_id 'Isaacs/Ma Me-Host spermine CB4@C2Ph(OR)2'
_exptl_crystal_size_max 0.53
_exptl_crystal_size_mid 0.50
_exptl_crystal_size_min 0.40
_refine_diff_density_max 0.283
_refine_diff_density_min -0.349
_refine_diff_density_rms 0.038
_refine_ls_abs_structure_details '(Flack, 1983)'
_refine_ls_abs_structure_Flack 0.1(4)
_refine_ls_extinction_method none
_refine_ls_goodness_of_fit_ref 1.000
_refine_ls_hydrogen_treatment refU
_refine_ls_matrix_type full
_refine_ls_number_parameters 1988
_refine_ls_number_reflns 24400
_refine_ls_number_restraints 1089
_refine_ls_restrained_S_all 1.112
_refine_ls_R_factor_all 0.0478
_refine_ls_R_factor_gt 0.0412
_refine_ls_shift/su_max 0.001
_refine_ls_shift/su_mean 0.000
_refine_ls_structure_factor_coef Fsqd
_refine_ls_weighting_details 'w=1/[\s^2^(Fo^2^)+(0.01P)^2^+13.945P], P=(max(Fo^2^,0)+2Fc^2^)/3'
_refine_ls_weighting_scheme calc
_refine_ls_wR_factor_gt 0.0771
_refine_ls_wR_factor_ref 0.0796
_reflns_Friedel_coverage 0.959
_reflns_number_gt 21942
_reflns_number_total 24400
_reflns_threshold_expression >2sigma(I)
_cod_data_source_file jo100760g_si_004.cif
_cod_data_source_block 1817
_cod_depositor_comments
;
The following automatic conversions were performed:

'_symmetry_cell_setting' value 'Monoclinic' changed to 'monoclinic'
according to the built-in table from CIF Core dictionary named
'cif_core.dic' version 2.4.1 from 2010-06-29.

Automatic conversion script
Id: cif_fix_values 1646 2011-03-28 12:23:43Z adriana 
;
_cod_original_cell_volume 10850(2)
_cod_database_code 4025537
_diffrn_measurement_frame_width-ccd -0.5
_diffrn_measurement_total_frames-ccd 1818
_diffrn_measurement_frame_time-ccd 20
_diffrn_measurement_total_time-ccd 13.1
_diffrn_detector_distance-ccd 5.800
_diffrn_measurement_frame_size-ccd 512

loop_
_symmetry_equiv_pos_as_xyz
'x, y, z'
'x, -y, z+1/2'
'x+1/2, y+1/2, z'
'x+1/2, -y+1/2, z+1/2'

loop_
_atom_site_label
_atom_site_type_symbol
_atom_site_fract_x
_atom_site_fract_y
_atom_site_fract_z
_atom_site_U_iso_or_equiv
_atom_site_adp_type
_atom_site_occupancy
_atom_site_symmetry_multiplicity
_atom_site_calc_flag
_atom_site_refinement_flags
_atom_site_disorder_assembly
_atom_site_disorder_group
C1 C 0.40951(11) 0.07997(11) 0.56327(15) 0.0370(5) Uani 1 1 d . . .
C2 C 0.44170(13) 0.06316(14) 0.53201(16) 0.0489(7) Uani 1 1 d . . .
H2 H 0.4235 0.0522 0.4781 0.068(10) Uiso 1 1 calc R . .
C3 C 0.50098(13) 0.06221(13) 0.57957(17) 0.0477(7) Uani 1 1 d . . .
H3 H 0.5229 0.0511 0.5578 0.044(8) Uiso 1 1 calc R . .
C4 C 0.52758(11) 0.07747(11) 0.65850(15) 0.0358(5) Uani 1 1 d . . .
C5 C 0.49591(10) 0.09537(9) 0.69125(14) 0.0300(5) Uani 1 1 d . . .
C6 C 0.43643(10) 0.09826(10) 0.64297(14) 0.0301(5) Uani 1 1 d . . .
O7 O 0.35057(8) 0.07964(9) 0.52157(11) 0.0454(5) Uani 1 1 d . . .
C8 C 0.32125(12) 0.06221(12) 0.44042(15) 0.0459(7) Uani 1 1 d . . .
H8A H 0.2834 0.0478 0.4253 0.058(7) Uiso 1 1 calc R . .
H8B H 0.3425 0.0312 0.4345 0.058(7) Uiso 1 1 calc R . .
C9 C 0.31441(10) 0.10982(11) 0.38504(15) 0.0362(5) Uani 1 1 d . . .
O10 O 0.29642(10) 0.09061(9) 0.31252(12) 0.0507(5) Uani 1 1 d D . .
H10 H 0.2903(15) 0.1168(11) 0.2811(17) 0.062(11) Uiso 1 1 d D . .
O11 O 0.32252(9) 0.15880(8) 0.40354(12) 0.0475(5) Uani 1 1 d . . .
O12 O 0.58755(7) 0.07918(8) 0.70428(11) 0.0397(4) Uani 1 1 d . . .
C13 C 0.61424(11) 0.02935(11) 0.74936(15) 0.0369(5) Uani 1 1 d . . .
H13A H 0.6100 -0.0017 0.7136 0.047(6) Uiso 1 1 calc R . .
H13B H 0.5963 0.0180 0.7791 0.047(6) Uiso 1 1 calc R . .
C14 C 0.67637(11) 0.04183(11) 0.80611(16) 0.0370(5) Uani 1 1 d . . .
O15 O 0.70493(9) -0.00485(8) 0.84123(14) 0.0494(5) Uani 1 1 d D . .
H15 H 0.7354(11) 0.0029(18) 0.8826(16) 0.087(15) Uiso 1 1 d D . .
O16 O 0.69804(8) 0.08801(8) 0.81826(13) 0.0495(5) Uani 1 1 d . . .
C17 C 0.40109(10) 0.12262(10) 0.67521(15) 0.0333(5) Uani 1 1 d . . .
H17A H 0.3605 0.1212 0.6331 0.038(5) Uiso 1 1 calc R . .
H17B H 0.4064 0.0990 0.7196 0.038(5) Uiso 1 1 calc R . .
C18 C 0.52673(10) 0.11263(10) 0.77867(14) 0.0308(5) Uani 1 1 d . . .
H18A H 0.5126 0.0895 0.8061 0.030(5) Uiso 1 1 calc R . .
H18B H 0.5677 0.1049 0.8035 0.030(5) Uiso 1 1 calc R . .
N19 N 0.41668(8) 0.18128(8) 0.70298(12) 0.0302(4) Uani 1 1 d . . .
C20 C 0.46640(10) 0.19466(10) 0.78103(13) 0.0285(5) Uani 1 1 d . . .
C21 C 0.45906(12) 0.17551(12) 0.84919(15) 0.0406(6) Uani 1 1 d . . .
H21A H 0.4585 0.1345 0.8506 0.054(5) Uiso 1 1 calc R . .
H21B H 0.4233 0.1902 0.8409 0.054(5) Uiso 1 1 calc R . .
H21C H 0.4907 0.1896 0.8994 0.054(5) Uiso 1 1 calc R . .
N22 N 0.51883(8) 0.17216(8) 0.78945(11) 0.0291(4) Uani 1 1 d . . .
C23 C 0.40616(10) 0.22334(10) 0.64902(14) 0.0301(5) Uani 1 1 d . . .
O24 O 0.37223(7) 0.22099(8) 0.57718(10) 0.0391(4) Uani 1 1 d . . .
C25 C 0.55876(10) 0.21229(10) 0.80748(13) 0.0297(5) Uani 1 1 d . . .
O26 O 0.60762(7) 0.20470(8) 0.82205(11) 0.0386(4) Uani 1 1 d . . .
N27 N 0.43999(8) 0.26909(8) 0.68900(11) 0.0286(4) Uani 1 1 d . . .
C28 C 0.47457(10) 0.25984(10) 0.77628(13) 0.0277(5) Uani 1 1 d . . .
C29 C 0.45558(12) 0.29703(11) 0.82124(16) 0.0389(6) Uani 1 1 d . . .
H29A H 0.4788 0.2888 0.8779 0.050(5) Uiso 1 1 calc R . .
H29B H 0.4157 0.2895 0.8023 0.050(5) Uiso 1 1 calc R . .
H29C H 0.4601 0.3366 0.8122 0.050(5) Uiso 1 1 calc R . .
N30 N 0.53603(8) 0.26378(8) 0.80783(11) 0.0294(4) Uani 1 1 d . . .
C31 C 0.42956(10) 0.32342(10) 0.65021(14) 0.0297(5) Uani 1 1 d . . .
H31A H 0.4251 0.3519 0.6828 0.025(4) Uiso 1 1 calc R . .
H31B H 0.3935 0.3216 0.5985 0.025(4) Uiso 1 1 calc R . .
C32 C 0.56859(10) 0.31494(10) 0.82462(13) 0.0311(5) Uani 1 1 d . . .
H32A H 0.6080 0.3075 0.8680 0.024(4) Uiso 1 1 calc R . .
H32B H 0.5526 0.3436 0.8436 0.024(4) Uiso 1 1 calc R . .
N33 N 0.47455(8) 0.34157(8) 0.63724(11) 0.0279(4) Uani 1 1 d . . .
C34 C 0.52413(10) 0.37328(9) 0.69690(14) 0.0270(4) Uani 1 1 d . . .
H34 H 0.5132 0.4034 0.7214 0.030(7) Uiso 1 1 calc R . .
N35 N 0.56997(8) 0.33830(8) 0.75690(12) 0.0299(4) Uani 1 1 d . . .
C36 C 0.46780(9) 0.34485(9) 0.56395(13) 0.0265(5) Uani 1 1 d . . .
O37 O 0.42740(7) 0.32536(8) 0.50165(10) 0.0357(4) Uani 1 1 d . . .
C38 C 0.61902(10) 0.34387(10) 0.75605(14) 0.0295(5) Uani 1 1 d . . .
O39 O 0.66550(7) 0.32261(7) 0.80302(10) 0.0370(4) Uani 1 1 d . . .
N40 N 0.51359(8) 0.37328(9) 0.57054(12) 0.0298(4) Uani 1 1 d . . .
C41 C 0.54917(10) 0.39815(9) 0.64920(14) 0.0274(5) Uani 1 1 d . . .
H41 H 0.5474 0.4400 0.6474 0.029(6) Uiso 1 1 calc R . .
N42 N 0.60774(8) 0.37771(8) 0.69256(12) 0.0295(4) Uani 1 1 d . . .
C43 C 0.51457(10) 0.39339(11) 0.50180(15) 0.0346(5) Uani 1 1 d . . .
H43A H 0.5177 0.4348 0.5044 0.034(5) Uiso 1 1 calc R . .
H43B H 0.4782 0.3836 0.4533 0.034(5) Uiso 1 1 calc R . .
C44 C 0.65216(10) 0.40188(10) 0.68266(15) 0.0313(5) Uani 1 1 d . . .
H44A H 0.6453 0.4427 0.6731 0.035(5) Uiso 1 1 calc R . .
H44B H 0.6891 0.3969 0.7324 0.035(5) Uiso 1 1 calc R . .
N45 N 0.56115(8) 0.37023(9) 0.49563(12) 0.0322(4) Uani 1 1 d . . .
C46 C 0.61785(10) 0.39495(9) 0.53540(14) 0.0274(5) Uani 1 1 d . . .
H46 H 0.6164 0.4367 0.5302 0.034(7) Uiso 1 1 calc R . .
N47 N 0.65526(8) 0.37705(8) 0.61766(11) 0.0282(4) Uani 1 1 d . . .
C48 C 0.55174(10) 0.33363(10) 0.43604(13) 0.0298(5) Uani 1 1 d . . .
O49 O 0.50672(7) 0.30876(8) 0.39159(10) 0.0375(4) Uani 1 1 d . . .
C50 C 0.70199(10) 0.34839(9) 0.62874(14) 0.0266(4) Uani 1 1 d . . .
O51 O 0.74339(7) 0.33355(7) 0.69298(10) 0.0347(4) Uani 1 1 d . . .
N52 N 0.60094(8) 0.32912(8) 0.43447(12) 0.0292(4) Uani 1 1 d . . .
C53 C 0.64531(9) 0.36689(9) 0.49177(13) 0.0259(4) Uani 1 1 d . . .
H53 H 0.6561 0.3954 0.4651 0.020(6) Uiso 1 1 calc R . .
N54 N 0.69480(8) 0.33850(8) 0.55558(11) 0.0289(4) Uani 1 1 d . . .
C55 C 0.60300(10) 0.30313(10) 0.36875(14) 0.0312(5) Uani 1 1 d . . .
H55A H 0.5638 0.2955 0.3250 0.025(4) Uiso 1 1 calc R . .
H55B H 0.6199 0.3302 0.3491 0.025(4) Uiso 1 1 calc R . .
C56 C 0.74010(10) 0.31608(10) 0.54578(15) 0.0294(5) Uani 1 1 d . . .
H56A H 0.7454 0.3415 0.5107 0.027(4) Uiso 1 1 calc R . .
H56B H 0.7759 0.3157 0.5979 0.027(4) Uiso 1 1 calc R . .
N57 N 0.63517(8) 0.25119(8) 0.38938(12) 0.0303(4) Uani 1 1 d . . .
C58 C 0.69749(10) 0.24622(10) 0.42713(14) 0.0294(5) Uani 1 1 d . . .
C59 C 0.71945(12) 0.27923(12) 0.38243(16) 0.0425(6) Uani 1 1 d . . .
H59A H 0.6988 0.2677 0.3268 0.049(5) Uiso 1 1 calc R . .
H59B H 0.7599 0.2717 0.4059 0.049(5) Uiso 1 1 calc R . .
H59C H 0.7137 0.3194 0.3859 0.049(5) Uiso 1 1 calc R . .
N60 N 0.72880(8) 0.25972(8) 0.51273(12) 0.0289(4) Uani 1 1 d . . .
C61 C 0.61038(10) 0.20050(10) 0.38809(13) 0.0291(5) Uani 1 1 d . . .
O62 O 0.55998(7) 0.19354(8) 0.36706(11) 0.0363(4) Uani 1 1 d . . .
C63 C 0.75929(10) 0.21451(10) 0.55919(14) 0.0316(5) Uani 1 1 d . . .
O64 O 0.79104(8) 0.21534(8) 0.63215(11) 0.0429(4) Uani 1 1 d . . .
N65 N 0.65007(8) 0.15903(8) 0.41148(12) 0.0299(4) Uani 1 1 d . C .
C66 C 0.70583(10) 0.18013(10) 0.42906(14) 0.0311(5) Uani 1 1 d . . .
C67 C 0.72074(13) 0.15675(13) 0.37029(19) 0.0491(7) Uani 1 1 d . . .
H67A H 0.7213 0.1157 0.3725 0.054(5) Uiso 1 1 calc R . .
H67B H 0.7581 0.1705 0.3841 0.054(5) Uiso 1 1 calc R . .
H67C H 0.6924 0.1691 0.3167 0.054(5) Uiso 1 1 calc R . .
N68 N 0.74974(8) 0.16880(9) 0.51131(13) 0.0354(5) Uani 1 1 d . C .
C69 C 0.64019(11) 0.10027(10) 0.42092(14) 0.0315(5) Uani 1 1 d . . .
H69A H 0.6576 0.0767 0.3982 0.034(5) Uiso 1 1 calc R A 1
H69B H 0.5989 0.0932 0.3899 0.034(5) Uiso 1 1 calc R A 1
C70 C 0.76508(11) 0.11150(11) 0.54370(17) 0.0411(6) Uani 1 1 d . . .
H70A H 0.8034 0.1124 0.5919 0.063(7) Uiso 1 1 calc R B 1
H70B H 0.7669 0.0873 0.5046 0.063(7) Uiso 1 1 calc R B 1
C71 C 0.6269(2) 0.05461(18) 0.5258(2) 0.0322(10) Uani 0.723(6) 1 d PDU C 1
C72 C 0.64805(16) 0.02730(18) 0.5980(2) 0.0420(10) Uani 0.723(6) 1 d PDU C 1
H72 H 0.6229 0.0083 0.6092 0.050 Uiso 0.723(6) 1 calc PR C 1
C73 C 0.70564(17) 0.02782(19) 0.6537(2) 0.0420(10) Uani 0.723(6) 1 d PDU C 1
H73 H 0.7199 0.0085 0.7023 0.050 Uiso 0.723(6) 1 calc PR C 1
C74 C 0.74244(18) 0.0565(2) 0.6385(3) 0.0364(10) Uani 0.723(6) 1 d PDU C 1
C75 C 0.7228(2) 0.0841(3) 0.5652(3) 0.0293(9) Uani 0.723(6) 1 d PDU C 1
C76 C 0.6636(3) 0.0814(3) 0.5071(3) 0.0295(6) Uani 0.723(6) 1 d PDU C 1
O77 O 0.80111(16) 0.0593(2) 0.6918(2) 0.0467(9) Uani 0.723(6) 1 d PDU C 1
C78 C 0.8216(3) 0.0511(2) 0.7746(3) 0.0610(18) Uani 0.723(6) 1 d PDU C 1
H78A H 0.8492 0.0198 0.7954 0.073 Uiso 0.723(6) 1 calc PR C 1
H78B H 0.7896 0.0410 0.7810 0.073 Uiso 0.723(6) 1 calc PR C 1
C79 C 0.84984(11) 0.10431(12) 0.82097(17) 0.0409(6) Uani 0.723(6) 1 d PDU C 1
C71A C 0.6340(6) 0.0694(6) 0.5358(7) 0.0322(10) Uani 0.277(6) 1 d PDU C 2
C72A C 0.6579(4) 0.0547(5) 0.6148(6) 0.0420(10) Uani 0.277(6) 1 d PDU C 2
H72A H 0.6343 0.0446 0.6342 0.050 Uiso 0.277(6) 1 calc PR C 2
C73A C 0.7165(4) 0.0548(5) 0.6657(6) 0.0420(10) Uani 0.277(6) 1 d PDU C 2
H73A H 0.7327 0.0446 0.7196 0.050 Uiso 0.277(6) 1 calc PR C 2
C74A C 0.7510(5) 0.0697(7) 0.6380(8) 0.0364(10) Uani 0.277(6) 1 d PDU C 2
C75A C 0.7285(7) 0.0850(10) 0.5574(9) 0.0293(9) Uani 0.277(6) 1 d PDU C 2
C76A C 0.6682(7) 0.0839(9) 0.5054(9) 0.0295(6) Uani 0.277(6) 1 d PDU C 2
O77A O 0.8107(5) 0.0716(6) 0.6838(6) 0.0467(9) Uani 0.277(6) 1 d PDU C 2
C78A C 0.8375(8) 0.0551(5) 0.7659(6) 0.0610(18) Uani 0.277(6) 1 d PDU C 2
H78C H 0.8735 0.0355 0.7818 0.073 Uiso 0.277(6) 1 calc PR C 2
H78D H 0.8126 0.0283 0.7715 0.073 Uiso 0.277(6) 1 calc PR C 2
C79A C 0.84984(11) 0.10431(12) 0.82097(17) 0.0409(6) Uani 0.277(6) 1 d PDU C 2
O80 O 0.86192(11) 0.09635(11) 0.89459(13) 0.0633(6) Uani 1 1 d DU . .
H80 H 0.8855(14) 0.1218(13) 0.921(2) 0.091(15) Uiso 1 1 d D . .
O81 O 0.85746(14) 0.14746(12) 0.79803(15) 0.0855(9) Uani 1 1 d U . .
O82 O 0.56960(8) 0.06287(8) 0.47629(12) 0.0447(5) Uani 1 1 d . . .
C83 C 0.54070(12) 0.01272(12) 0.43751(17) 0.0445(6) Uani 1 1 d . C .
H83A H 0.5430 -0.0147 0.4765 0.053(6) Uiso 1 1 calc R . .
H83B H 0.5581 -0.0043 0.4098 0.053(6) Uiso 1 1 calc R . .
C84 C 0.47967(12) 0.02773(11) 0.37894(17) 0.0389(6) Uani 1 1 d . . .
O85 O 0.44994(10) -0.01701(9) 0.33773(15) 0.0536(5) Uani 1 1 d D C .
H85 H 0.4202(12) -0.0041(19) 0.2986(19) 0.104(17) Uiso 1 1 d D . .
O86 O 0.45959(8) 0.07474(8) 0.37060(12) 0.0462(5) Uani 1 1 d . C .
N1A N 0.41026(9) 0.28643(9) 0.23265(13) 0.0370(5) Uani 1 1 d . . .
H1A1 H 0.3726 0.2943 0.2030 0.050(5) Uiso 1 1 calc R . .
H1A2 H 0.4282 0.3021 0.2099 0.050(5) Uiso 1 1 calc R . .
H1A3 H 0.4249 0.3007 0.2821 0.050(5) Uiso 1 1 calc R . .
C2A C 0.41872(11) 0.22422(11) 0.23765(15) 0.0387(6) Uani 1 1 d . . .
H2A1 H 0.4598 0.2160 0.2652 0.042(6) Uiso 1 1 calc R . .
H2A2 H 0.4006 0.2086 0.1836 0.042(6) Uiso 1 1 calc R . .
C3A C 0.39380(11) 0.19577(12) 0.28150(16) 0.0423(6) Uani 1 1 d . . .
H3A1 H 0.3964 0.1547 0.2770 0.050(6) Uiso 1 1 calc R . .
H3A2 H 0.3531 0.2055 0.2543 0.050(6) Uiso 1 1 calc R . .
C4A C 0.42140(10) 0.21051(12) 0.36966(16) 0.0377(6) Uani 1 1 d . . .
H4A1 H 0.4192 0.2515 0.3750 0.040(5) Uiso 1 1 calc R . .
H4A2 H 0.3999 0.1922 0.3906 0.040(5) Uiso 1 1 calc R . .
N5A N 0.48270(8) 0.19233(9) 0.41855(12) 0.0320(4) Uani 1 1 d . . .
H5A1 H 0.4849 0.1544 0.4124 0.048(6) Uiso 1 1 calc R . .
H5A2 H 0.5030 0.2102 0.4002 0.048(6) Uiso 1 1 calc R . .
C6A C 0.50898(11) 0.20533(11) 0.50514(15) 0.0364(6) Uani 1 1 d . . .
H6A1 H 0.4934 0.1793 0.5279 0.047(6) Uiso 1 1 calc R . .
H6A2 H 0.4985 0.2440 0.5108 0.047(6) Uiso 1 1 calc R . .
C7A C 0.57338(12) 0.20019(12) 0.55160(15) 0.0398(6) Uani 1 1 d . . .
H7A1 H 0.5894 0.2287 0.5325 0.064(7) Uiso 1 1 calc R . .
H7A2 H 0.5841 0.1627 0.5422 0.064(7) Uiso 1 1 calc R . .
C8A C 0.59861(12) 0.20827(11) 0.64065(16) 0.0393(6) Uani 1 1 d . . .
H8A1 H 0.5854 0.2444 0.6496 0.051(6) Uiso 1 1 calc R . .
H8A2 H 0.5848 0.1780 0.6604 0.051(6) Uiso 1 1 calc R . .
C9A C 0.66334(12) 0.20767(12) 0.68721(16) 0.0409(6) Uani 1 1 d . . .
H9A1 H 0.6767 0.1753 0.6702 0.047(6) Uiso 1 1 calc R . .
H9A2 H 0.6774 0.2423 0.6757 0.047(6) Uiso 1 1 calc R . .
N10A N 0.68711(9) 0.20377(9) 0.77506(12) 0.0337(4) Uani 1 1 d . . .
H10A H 0.6663 0.2266 0.7877 0.045(6) Uiso 1 1 calc R . .
H10B H 0.6831 0.1676 0.7873 0.045(6) Uiso 1 1 calc R . .
C11A C 0.74868(11) 0.22027(12) 0.82476(17) 0.0405(6) Uani 1 1 d . . .
H11A H 0.7520 0.2613 0.8206 0.044(6) Uiso 1 1 calc R . .
H11B H 0.7699 0.2016 0.8036 0.044(6) Uiso 1 1 calc R . .
C12A C 0.77540(12) 0.20445(12) 0.91208(17) 0.0450(7) Uani 1 1 d . . .
H12A H 0.8158 0.2156 0.9404 0.048(6) Uiso 1 1 calc R . .
H12B H 0.7742 0.1631 0.9155 0.048(6) Uiso 1 1 calc R . .
C13A C 0.74874(12) 0.22972(12) 0.95613(17) 0.0455(7) Uani 1 1 d . . .
H13C H 0.7078 0.2210 0.9264 0.041(5) Uiso 1 1 calc R . .
H13D H 0.7659 0.2118 1.0087 0.041(5) Uiso 1 1 calc R . .
N14A N 0.75629(10) 0.29219(11) 0.96694(14) 0.0443(6) Uani 1 1 d . . .
H14A H 0.7933 0.3011 0.9868 0.060(6) Uiso 1 1 calc R . .
H14B H 0.7458 0.3038 1.0010 0.060(6) Uiso 1 1 calc R . .
H14C H 0.7344 0.3095 0.9195 0.060(6) Uiso 1 1 calc R . .
O1B O 0.6752(4) 0.6408(3) 0.4981(5) 0.148(3) Uani 0.631(5) 1 d PDU . 1
O2B O 0.6217(3) 0.5805(4) 0.5155(4) 0.139(2) Uani 0.631(5) 1 d PDU . 1
C1B C 0.6496(3) 0.5920(3) 0.4896(3) 0.108(2) Uani 0.631(5) 1 d PDU . 1
C2B C 0.6621(3) 0.5533(3) 0.4414(4) 0.0817(16) Uani 0.631(5) 1 d PDU . 1
F1B F 0.7070(2) 0.5747(2) 0.4451(3) 0.1096(16) Uani 0.631(5) 1 d PDU . 1
F2B F 0.6748(2) 0.50023(15) 0.4661(3) 0.0951(17) Uani 0.631(5) 1 d PDU . 1
F3B F 0.6195(3) 0.5497(4) 0.3646(4) 0.118(3) Uani 0.631(5) 1 d PDU . 1
O3B O 0.6093(4) 0.5401(4) 0.5049(6) 0.081(2) Uani 0.369(5) 1 d PDU . 2
O4B O 0.6436(5) 0.6248(4) 0.4995(6) 0.094(2) Uani 0.369(5) 1 d PDU . 2
C3B C 0.6361(4) 0.5772(5) 0.4844(5) 0.102(3) Uani 0.369(5) 1 d PDU . 2
C4B C 0.6530(5) 0.5433(5) 0.4375(7) 0.093(3) Uani 0.369(5) 1 d PDU . 2
F4B F 0.6231(6) 0.4937(4) 0.4224(7) 0.191(5) Uani 0.369(5) 1 d PDU . 2
F5B F 0.6319(6) 0.5619(5) 0.3633(6) 0.106(3) Uani 0.369(5) 1 d PDU . 2
F6B F 0.7043(4) 0.5257(6) 0.4654(6) 0.152(4) Uani 0.369(5) 1 d PDU . 2
O1C O 0.43540(11) 0.08343(16) 0.1662(2) 0.1082(13) Uani 1 1 d D . .
H1C H 0.4161(14) 0.0679(15) 0.182(2) 0.074(12) Uiso 1 1 d D . .
O2C O 0.51420(9) 0.04175(10) 0.26236(14) 0.0572(6) Uani 1 1 d . C .
C1C C 0.48914(13) 0.07380(14) 0.2082(2) 0.0506(7) Uani 1 1 d . C .
C2C C 0.52135(14) 0.11035(15) 0.1799(2) 0.0572(8) Uani 1 1 d . . .
F1C F 0.57683(9) 0.11302(11) 0.23460(13) 0.0794(7) Uani 1 1 d . C .
F2C F 0.50168(12) 0.16188(11) 0.1621(2) 0.1013(9) Uani 1 1 d . C .
F3C F 0.51773(12) 0.08756(12) 0.11619(15) 0.0953(8) Uani 1 1 d . C .
O1D O 0.60068(10) 0.61049(10) 0.72668(15) 0.0647(6) Uani 1 1 d D . .
H1D H 0.5681(8) 0.6182(16) 0.6884(16) 0.078(13) Uiso 1 1 d D . .
O2D O 0.60117(11) 0.52788(10) 0.67301(16) 0.0770(8) Uani 1 1 d . . .
C1D C 0.62246(13) 0.56424(12) 0.72221(18) 0.0476(7) Uani 1 1 d . . .
C2D C 0.68528(15) 0.55939(14) 0.7903(2) 0.0621(9) Uani 1 1 d . . .
F1D F 0.70453(11) 0.50785(10) 0.79865(15) 0.1098(11) Uani 1 1 d . . .
F2D F 0.69259(11) 0.57538(10) 0.86030(13) 0.0905(7) Uani 1 1 d . . .
F3D F 0.71776(11) 0.59336(14) 0.7777(2) 0.1176(10) Uani 1 1 d . . .
O1E O 0.31799(11) 0.32770(11) 0.66098(15) 0.0660(6) Uani 1 1 d . . .
O2E O 0.33410(13) 0.41998(12) 0.69078(18) 0.0839(8) Uani 1 1 d . . .
C1E C 0.31925(15) 0.36933(17) 0.69711(19) 0.0616(9) Uani 1 1 d DU . .
C2E C 0.3037(2) 0.3658(2) 0.7591(3) 0.1007(14) Uani 0.592(10) 1 d PDU . 1
F1E F 0.3009(5) 0.3145(2) 0.7802(5) 0.124(2) Uani 0.592(10) 1 d PDU . 1
F2E F 0.2586(3) 0.3948(4) 0.7429(5) 0.133(3) Uani 0.592(10) 1 d PDU . 1
F3E F 0.3487(3) 0.3901(4) 0.8277(3) 0.139(3) Uani 0.592(10) 1 d PDU . 1
C4E C 0.3037(2) 0.3658(2) 0.7591(3) 0.1007(14) Uani 0.408(10) 1 d PDU . 2
F4E F 0.2764(5) 0.4107(4) 0.7624(8) 0.116(3) Uani 0.408(10) 1 d PDU . 2
F5E F 0.3439(5) 0.3539(7) 0.8294(4) 0.150(4) Uani 0.408(10) 1 d PDU . 2
F6E F 0.2636(6) 0.3218(4) 0.7368(7) 0.131(3) Uani 0.408(10) 1 d PDU . 2
O1F O 0.36841(12) 0.44023(13) 0.59298(19) 0.0909(10) Uani 1 1 d . . .
O2F O 0.28929(10) 0.47242(10) 0.48634(15) 0.0633(6) Uani 1 1 d . . .
C1F C 0.34174(14) 0.46910(13) 0.5321(2) 0.0525(8) Uani 1 1 d . . .
C2F C 0.37853(15) 0.50809(14) 0.5153(2) 0.0565(8) Uani 1 1 d . . .
F1F F 0.42726(10) 0.48495(12) 0.53252(16) 0.0899(8) Uani 1 1 d . . .
F2F F 0.35143(12) 0.52489(10) 0.43972(14) 0.0873(7) Uani 1 1 d . . .
F3F F 0.39147(11) 0.55406(9) 0.56109(16) 0.0875(7) Uani 1 1 d . . .
O1G O 0.50562(10) 0.36969(10) 0.10535(13) 0.0600(6) Uani 1 1 d D D .
O2G O 0.47797(10) 0.32843(11) 0.18076(14) 0.0615(6) Uani 1 1 d . D .
C1G C 0.47266(12) 0.33986(12) 0.11710(17) 0.0474(6) Uani 1 1 d DU . .
C2G C 0.42204(16) 0.31372(15) 0.0430(2) 0.0686(9) Uani 0.820(7) 1 d PDU D 1
F1G F 0.4061(2) 0.3438(2) -0.02082(17) 0.1206(18) Uani 0.820(7) 1 d PDU D 1
F2G F 0.37689(13) 0.3105(3) 0.0496(3) 0.1211(18) Uani 0.820(7) 1 d PDU D 1
F3G F 0.4343(2) 0.26380(19) 0.0301(4) 0.155(3) Uani 0.820(7) 1 d PDU D 1
C4G C 0.42204(16) 0.31372(15) 0.0430(2) 0.0686(9) Uani 0.180(7) 1 d PDU D 2
F4G F 0.4033(8) 0.2677(7) 0.0606(8) 0.113(6) Uani 0.180(7) 1 d PDU D 2
F5G F 0.4333(6) 0.2978(9) -0.0111(8) 0.102(5) Uani 0.180(7) 1 d PDU D 2
F6G F 0.3766(5) 0.3469(6) 0.0045(10) 0.109(5) Uani 0.180(7) 1 d PDU D 2
O1H O 0.48905(13) 0.56252(10) 0.30850(16) 0.0733(8) Uani 1 1 d . . .
O2H O 0.47511(16) 0.50307(12) 0.38303(18) 0.0921(10) Uani 1 1 d . E .
C1H C 0.48387(15) 0.51663(12) 0.32656(18) 0.0562(8) Uani 1 1 d DU E .
C2H C 0.4867(2) 0.46467(16) 0.2824(2) 0.0839(11) Uani 0.445(17) 1 d PDU E 1
F1H F 0.4883(7) 0.4761(6) 0.2199(6) 0.090(3) Uani 0.445(17) 1 d PDU E 1
F2H F 0.4521(6) 0.4253(3) 0.2744(10) 0.113(3) Uani 0.445(17) 1 d PDU E 1
F3H F 0.5412(4) 0.4401(4) 0.3350(6) 0.099(3) Uani 0.445(17) 1 d PDU E 1
C4H C 0.4867(2) 0.46467(16) 0.2824(2) 0.0839(11) Uani 0.555(17) 1 d PDU E 2
F4H F 0.5183(6) 0.4252(3) 0.3257(6) 0.129(3) Uani 0.555(17) 1 d PDU E 2
F5H F 0.4993(5) 0.4801(4) 0.2284(5) 0.085(2) Uani 0.555(17) 1 d PDU E 2
F6H F 0.4315(4) 0.4427(5) 0.2353(6) 0.120(3) Uani 0.555(17) 1 d PDU E 2
O1I O 0.87120(9) 0.47885(11) 0.69448(15) 0.0641(6) Uani 1 1 d . . .
O2I O 0.79151(10) 0.44488(11) 0.59043(17) 0.0722(7) Uani 1 1 d . . .
C1I C 0.81845(12) 0.47366(12) 0.65067(19) 0.0460(7) Uani 1 1 d . . .
C2I C 0.78311(13) 0.50977(13) 0.6741(2) 0.0501(7) Uani 1 1 d . . .
F1I F 0.81244(10) 0.52395(11) 0.75110(14) 0.0837(7) Uani 1 1 d . . .
F2I F 0.73636(9) 0.48407(10) 0.66015(14) 0.0741(6) Uani 1 1 d . . .
F3I F 0.76810(10) 0.55773(9) 0.63291(16) 0.0832(7) Uani 1 1 d . . .
O1J O 0.64987(10) 0.05096(10) -0.06666(14) 0.0568(6) Uani 1 1 d . . .
O2J O 0.73144(11) 0.09425(13) 0.01944(19) 0.0852(9) Uani 1 1 d . . .
C1J C 0.67675(13) 0.08467(13) -0.01624(18) 0.0501(7) Uani 1 1 d DU . .
C2J C 0.64919(14) 0.12328(15) 0.0163(2) 0.0597(8) Uani 0.57(2) 1 d PDU . 1
F1J F 0.5935(2) 0.1286(5) -0.0359(4) 0.077(2) Uani 0.57(2) 1 d PDU . 1
F2J F 0.6720(4) 0.1733(3) 0.0362(9) 0.094(2) Uani 0.57(2) 1 d PDU . 1
F3J F 0.6525(6) 0.1009(4) 0.0805(5) 0.092(2) Uani 0.57(2) 1 d PDU . 1
C4J C 0.64919(14) 0.12328(15) 0.0163(2) 0.0597(8) Uani 0.43(2) 1 d PDU . 2
F4J F 0.6752(6) 0.1170(6) 0.0947(4) 0.091(3) Uani 0.43(2) 1 d PDU . 2
F5J F 0.5955(3) 0.1129(5) -0.0140(9) 0.078(2) Uani 0.43(2) 1 d PDU . 2
F6J F 0.6546(6) 0.1774(3) 0.0039(8) 0.079(2) Uani 0.43(2) 1 d PDU . 2
O1K O 0.5952(3) 0.3054(3) 0.0390(4) 0.126(2) Uani 0.597(5) 1 d PDU . 1
O2K O 0.6771(2) 0.2884(3) 0.1548(4) 0.120(2) Uani 0.597(5) 1 d PDU . 1
C1K C 0.6250(3) 0.2822(2) 0.1027(4) 0.0925(18) Uani 0.597(5) 1 d PDU . 1
C2K C 0.5986(3) 0.2381(3) 0.1275(4) 0.0856(17) Uani 0.597(5) 1 d PDU . 1
F1K F 0.5646(3) 0.2015(3) 0.0748(4) 0.1185(18) Uani 0.597(5) 1 d PDU . 1
F2K F 0.6457(3) 0.2083(3) 0.1768(4) 0.166(3) Uani 0.597(5) 1 d PDU . 1
F3K F 0.5776(3) 0.2572(3) 0.1687(5) 0.106(2) Uani 0.597(5) 1 d PDU . 1
O3K O 0.5739(4) 0.2742(4) -0.0043(4) 0.110(3) Uani 0.403(5) 1 d PDU . 2
O4K O 0.6405(4) 0.3215(4) 0.1027(6) 0.137(3) Uani 0.403(5) 1 d PDU . 2
C3K C 0.6040(4) 0.2828(3) 0.0680(6) 0.103(3) Uani 0.403(5) 1 d PDU . 2
C4K C 0.5950(5) 0.2431(4) 0.1185(6) 0.102(3) Uani 0.403(5) 1 d PDU . 2
F4K F 0.5971(5) 0.2654(5) 0.1813(6) 0.106(3) Uani 0.403(5) 1 d PDU . 2
F5K F 0.5360(3) 0.2333(4) 0.0670(5) 0.125(3) Uani 0.403(5) 1 d PDU . 2
F6K F 0.6130(5) 0.1913(3) 0.1348(7) 0.116(3) Uani 0.403(5) 1 d PDU . 2
O1L O 0.83106(14) 0.43049(12) 0.49710(18) 0.0752(8) Uani 1 1 d D F .
H1L H 0.818(2) 0.426(2) 0.526(3) 0.12(2) Uiso 1 1 d D . .
O2L O 0.84521(11) 0.33821(10) 0.52767(18) 0.0673(7) Uani 1 1 d . . .
C1L C 0.84752(13) 0.37932(14) 0.49434(18) 0.0511(7) Uani 1 1 d DU F .
C2L C 0.87067(17) 0.37575(18) 0.4392(2) 0.0751(10) Uani 0.448(8) 1 d PDU F 1
F1L F 0.8565(5) 0.4164(4) 0.3901(5) 0.121(3) Uani 0.448(8) 1 d PDU F 1
F2L F 0.8471(4) 0.3282(4) 0.3923(5) 0.105(2) Uani 0.448(8) 1 d PDU F 1
F3L F 0.9247(2) 0.3645(5) 0.4769(5) 0.107(3) Uani 0.448(8) 1 d PDU F 1
C4L C 0.87067(17) 0.37575(18) 0.4392(2) 0.0751(10) Uani 0.552(8) 1 d PDU F 2
F4L F 0.9122(3) 0.3392(3) 0.4646(5) 0.0942(19) Uani 0.552(8) 1 d PDU F 2
F5L F 0.8988(4) 0.4255(2) 0.4445(6) 0.120(2) Uani 0.552(8) 1 d PDU F 2
F6L F 0.8335(3) 0.3682(5) 0.3669(3) 0.130(3) Uani 0.552(8) 1 d PDU F 2
O1W O 0.50713(17) 0.5805(2) 0.4792(2) 0.1371(17) Uani 1 1 d D . .
H11W H 0.502(3) 0.598(3) 0.511(3) 0.18(2) Uiso 1 1 d D . .
H12W H 0.5397(14) 0.567(3) 0.507(3) 0.18(2) Uiso 1 1 d D . .
O2W O 0.7647(2) 0.2939(2) 0.1178(3) 0.1445(16) Uani 1 1 d . . .

loop_
_atom_site_aniso_label
_atom_site_aniso_U_11
_atom_site_aniso_U_22
_atom_site_aniso_U_33
_atom_site_aniso_U_23
_atom_site_aniso_U_13
_atom_site_aniso_U_12
C1 0.0321(13) 0.0383(13) 0.0306(12) 0.0015(10) 0.0096(10) -0.0031(10)
C2 0.0478(17) 0.0610(18) 0.0291(13) -0.0088(12) 0.0142(12) -0.0024(14)
C3 0.0460(16) 0.0593(18) 0.0405(14) -0.0045(13) 0.0246(13) 0.0084(13)
C4 0.0315(13) 0.0370(13) 0.0353(13) 0.0004(10) 0.0150(11) 0.0010(10)
C5 0.0317(12) 0.0265(11) 0.0281(11) 0.0031(9) 0.0133(10) -0.0001(9)
C6 0.0305(12) 0.0290(11) 0.0267(11) 0.0029(9) 0.0121(9) -0.0035(9)
O7 0.0310(9) 0.0623(12) 0.0316(9) -0.0013(8) 0.0085(8) -0.0097(9)
C8 0.0365(14) 0.0474(15) 0.0354(14) -0.0023(12) 0.0063(11) -0.0122(12)
C9 0.0239(12) 0.0423(14) 0.0340(13) 0.0001(11) 0.0095(10) -0.0004(10)
O10 0.0559(13) 0.0477(12) 0.0305(10) 0.0022(9) 0.0102(9) 0.0013(10)
O11 0.0524(12) 0.0410(11) 0.0494(11) -0.0022(9) 0.0269(10) -0.0034(9)
O12 0.0292(9) 0.0405(10) 0.0439(10) 0.0037(8) 0.0155(8) 0.0054(7)
C13 0.0361(13) 0.0368(13) 0.0370(13) -0.0030(10) 0.0185(11) -0.0012(10)
C14 0.0346(13) 0.0384(13) 0.0380(13) 0.0006(11) 0.0190(11) 0.0024(11)
O15 0.0369(11) 0.0384(10) 0.0567(13) 0.0044(9) 0.0134(10) 0.0053(8)
O16 0.0380(10) 0.0380(10) 0.0568(13) 0.0039(9) 0.0140(9) -0.0040(8)
C17 0.0266(12) 0.0356(12) 0.0343(12) 0.0044(10) 0.0136(10) -0.0047(9)
C18 0.0262(12) 0.0310(11) 0.0271(11) 0.0044(9) 0.0085(9) 0.0047(9)
N19 0.0251(10) 0.0324(10) 0.0308(10) 0.0039(8) 0.0131(8) -0.0007(8)
C20 0.0263(11) 0.0337(11) 0.0244(10) 0.0029(9) 0.0126(9) 0.0020(9)
C21 0.0489(16) 0.0469(15) 0.0335(13) 0.0084(11) 0.0267(12) 0.0031(12)
N22 0.0247(10) 0.0311(10) 0.0271(9) 0.0005(8) 0.0105(8) 0.0016(8)
C23 0.0211(11) 0.0386(12) 0.0297(11) 0.0031(9) 0.0128(9) 0.0022(9)
O24 0.0289(9) 0.0455(10) 0.0284(9) 0.0052(7) 0.0050(7) -0.0021(8)
C25 0.0261(12) 0.0381(12) 0.0191(10) 0.0011(9) 0.0078(9) 0.0036(9)
O26 0.0233(9) 0.0460(10) 0.0400(10) -0.0020(8) 0.0121(8) 0.0017(7)
N27 0.0238(10) 0.0332(10) 0.0251(9) 0.0033(8) 0.0102(8) -0.0001(8)
C28 0.0258(11) 0.0337(11) 0.0221(10) 0.0022(9) 0.0116(9) 0.0012(9)
C29 0.0411(14) 0.0443(14) 0.0369(13) 0.0018(11) 0.0243(12) 0.0074(11)
N30 0.0234(9) 0.0338(10) 0.0262(9) 0.0004(8) 0.0097(8) 0.0020(8)
C31 0.0217(11) 0.0379(12) 0.0275(11) 0.0072(10) 0.0115(9) 0.0036(9)
C32 0.0273(12) 0.0359(12) 0.0223(11) -0.0038(9) 0.0076(9) -0.0029(9)
N33 0.0204(9) 0.0359(10) 0.0249(9) 0.0024(8) 0.0101(8) -0.0011(8)
C34 0.0241(11) 0.0270(10) 0.0286(11) -0.0024(9) 0.0129(9) 0.0012(8)
N35 0.0254(10) 0.0329(10) 0.0282(10) 0.0013(8) 0.0119(8) 0.0002(8)
C36 0.0218(11) 0.0278(11) 0.0271(11) 0.0067(9) 0.0108(9) 0.0059(8)
O37 0.0283(9) 0.0454(10) 0.0268(8) 0.0007(7) 0.0099(7) -0.0041(7)
C38 0.0270(12) 0.0299(11) 0.0270(11) -0.0090(9) 0.0110(10) -0.0001(9)
O39 0.0247(9) 0.0432(10) 0.0323(9) 0.0018(7) 0.0075(7) 0.0073(7)
N40 0.0230(10) 0.0389(11) 0.0242(9) 0.0039(8) 0.0101(8) -0.0012(8)
C41 0.0230(11) 0.0255(10) 0.0332(12) -0.0011(9) 0.0143(9) 0.0012(8)
N42 0.0214(9) 0.0365(10) 0.0274(10) -0.0018(8) 0.0106(8) 0.0005(8)
C43 0.0234(12) 0.0479(14) 0.0313(12) 0.0155(11) 0.0136(10) 0.0074(10)
C44 0.0239(11) 0.0334(12) 0.0345(12) -0.0118(10) 0.0139(10) -0.0048(9)
N45 0.0192(9) 0.0460(12) 0.0288(10) 0.0042(9) 0.0108(8) 0.0002(8)
C46 0.0256(11) 0.0251(10) 0.0308(11) 0.0038(9) 0.0143(10) 0.0004(8)
N47 0.0254(10) 0.0305(10) 0.0262(9) -0.0033(8) 0.0118(8) 0.0005(8)
C48 0.0236(11) 0.0345(12) 0.0244(11) 0.0107(9) 0.0078(9) -0.0006(9)
O49 0.0233(8) 0.0477(10) 0.0323(9) 0.0047(8) 0.0082(7) -0.0065(7)
C50 0.0244(11) 0.0236(10) 0.0312(12) -0.0035(9) 0.0141(10) -0.0038(8)
O51 0.0282(9) 0.0418(9) 0.0265(8) -0.0028(7) 0.0090(7) 0.0054(7)
N52 0.0230(10) 0.0307(10) 0.0282(10) 0.0003(8) 0.0095(8) -0.0025(8)
C53 0.0228(11) 0.0261(10) 0.0278(11) 0.0028(8) 0.0125(9) -0.0010(8)
N54 0.0223(10) 0.0364(10) 0.0267(10) -0.0006(8) 0.0119(8) 0.0030(8)
C55 0.0285(12) 0.0354(12) 0.0238(11) 0.0021(9) 0.0095(10) -0.0022(9)
C56 0.0196(11) 0.0349(12) 0.0326(12) -0.0093(10) 0.0129(10) -0.0051(9)
N57 0.0250(10) 0.0322(10) 0.0284(10) -0.0014(8) 0.0103(8) -0.0018(8)
C58 0.0243(11) 0.0355(12) 0.0274(11) -0.0050(9) 0.0128(9) -0.0038(9)
C59 0.0458(16) 0.0470(15) 0.0420(14) -0.0057(12) 0.0280(13) -0.0117(12)
N60 0.0252(10) 0.0317(10) 0.0265(9) -0.0055(8) 0.0112(8) -0.0014(8)
C61 0.0286(12) 0.0355(12) 0.0200(10) -0.0007(9) 0.0106(9) -0.0038(9)
O62 0.0222(8) 0.0428(10) 0.0387(9) 0.0004(8) 0.0123(7) -0.0038(7)
C63 0.0184(10) 0.0374(12) 0.0343(12) -0.0051(10) 0.0104(10) -0.0033(9)
O64 0.0287(9) 0.0465(10) 0.0339(9) -0.0033(8) 0.0028(8) 0.0032(8)
N65 0.0232(10) 0.0316(10) 0.0293(10) -0.0034(8) 0.0099(8) -0.0051(8)
C66 0.0265(12) 0.0341(12) 0.0329(12) -0.0074(10) 0.0159(10) -0.0037(9)
C67 0.0566(18) 0.0488(16) 0.0599(18) -0.0169(14) 0.0429(16) -0.0114(13)
N68 0.0202(9) 0.0322(10) 0.0390(11) -0.0054(9) 0.0053(8) -0.0002(8)
C69 0.0299(12) 0.0330(12) 0.0265(11) -0.0042(9) 0.0113(10) -0.0046(9)
C70 0.0257(12) 0.0340(13) 0.0497(15) -0.0026(11) 0.0103(11) 0.0028(10)
C71 0.0271(17) 0.035(3) 0.0319(16) -0.0045(16) 0.0138(14) -0.0025(17)
C72 0.0381(18) 0.051(3) 0.041(2) 0.0039(19) 0.0237(16) -0.0005(19)
C73 0.046(2) 0.049(3) 0.0295(16) 0.0040(18) 0.0188(15) 0.0016(19)
C74 0.0320(18) 0.039(3) 0.0301(12) -0.0066(16) 0.0109(13) 0.0023(16)
C75 0.0278(17) 0.0327(12) 0.0277(15) -0.0073(12) 0.0148(11) 0.0027(13)
C76 0.0268(15) 0.0333(14) 0.0260(11) -0.0039(10) 0.0122(10) 0.0014(11)
O77 0.0312(16) 0.055(3) 0.0323(12) 0.0043(13) 0.0018(10) -0.0084(13)
C78 0.063(4) 0.055(2) 0.0305(17) 0.0052(15) 0.0003(18) -0.011(2)
C79 0.0290(13) 0.0473(15) 0.0390(14) 0.0029(11) 0.0127(11) 0.0032(11)
C71A 0.0271(17) 0.035(3) 0.0319(16) -0.0045(16) 0.0138(14) -0.0025(17)
C72A 0.0381(18) 0.051(3) 0.041(2) 0.0039(19) 0.0237(16) -0.0005(19)
C73A 0.046(2) 0.049(3) 0.0295(16) 0.0040(18) 0.0188(15) 0.0016(19)
C74A 0.0320(18) 0.039(3) 0.0301(12) -0.0066(16) 0.0109(13) 0.0023(16)
C75A 0.0278(17) 0.0327(12) 0.0277(15) -0.0073(12) 0.0148(11) 0.0027(13)
C76A 0.0268(15) 0.0333(14) 0.0260(11) -0.0039(10) 0.0122(10) 0.0014(11)
O77A 0.0312(16) 0.055(3) 0.0323(12) 0.0043(13) 0.0018(10) -0.0084(13)
C78A 0.063(4) 0.055(2) 0.0305(17) 0.0052(15) 0.0003(18) -0.011(2)
C79A 0.0290(13) 0.0473(15) 0.0390(14) 0.0029(11) 0.0127(11) 0.0032(11)
O80 0.0636(15) 0.0704(16) 0.0374(11) 0.0000(11) 0.0136(11) -0.0229(12)
O81 0.130(3) 0.0703(17) 0.0533(14) -0.0045(12) 0.0465(17) -0.0396(17)
O82 0.0269(9) 0.0543(12) 0.0520(12) 0.0113(9) 0.0202(9) 0.0056(8)
C83 0.0453(15) 0.0472(15) 0.0455(15) 0.0061(12) 0.0270(13) 0.0107(12)
C84 0.0387(14) 0.0401(14) 0.0436(14) 0.0055(11) 0.0256(12) 0.0047(11)
O85 0.0472(13) 0.0380(11) 0.0648(14) 0.0000(10) 0.0219(11) 0.0000(9)
O86 0.0392(10) 0.0398(10) 0.0497(11) -0.0044(9) 0.0163(9) 0.0056(8)
N1A 0.0258(11) 0.0475(12) 0.0303(11) 0.0039(9) 0.0096(9) -0.0023(9)
C2A 0.0301(13) 0.0466(15) 0.0292(12) -0.0006(11) 0.0085(11) 0.0044(11)
C3A 0.0287(13) 0.0426(14) 0.0370(14) 0.0025(11) 0.0043(11) -0.0060(11)
C4A 0.0257(12) 0.0459(14) 0.0369(13) 0.0063(11) 0.0133(11) -0.0033(10)
N5A 0.0262(10) 0.0355(10) 0.0290(10) 0.0010(8) 0.0108(8) -0.0040(8)
C6A 0.0380(14) 0.0386(13) 0.0282(12) -0.0001(10) 0.0142(11) -0.0004(11)
C7A 0.0374(14) 0.0433(14) 0.0300(12) -0.0012(11) 0.0117(11) -0.0014(11)
C8A 0.0377(14) 0.0383(13) 0.0314(12) 0.0001(10) 0.0109(11) 0.0021(11)
C9A 0.0398(15) 0.0446(14) 0.0299(13) 0.0004(11) 0.0124(11) -0.0037(12)
N10A 0.0288(11) 0.0344(11) 0.0293(10) -0.0009(8) 0.0092(9) 0.0022(8)
C11A 0.0272(13) 0.0428(14) 0.0441(15) -0.0081(12) 0.0137(12) -0.0011(10)
C12A 0.0315(14) 0.0392(14) 0.0422(15) 0.0008(11) 0.0041(12) 0.0020(11)
C13A 0.0368(15) 0.0533(17) 0.0329(14) 0.0021(12) 0.0089(12) -0.0111(12)
N14A 0.0310(12) 0.0571(15) 0.0357(12) 0.0004(10) 0.0112(10) 0.0012(10)
O1B 0.174(6) 0.110(4) 0.121(4) 0.041(4) 0.050(5) 0.044(4)
O2B 0.127(4) 0.184(5) 0.128(4) 0.038(4) 0.082(3) 0.053(4)
C1B 0.105(4) 0.125(4) 0.098(3) 0.039(4) 0.055(3) 0.059(4)
C2B 0.084(3) 0.090(3) 0.092(3) 0.049(3) 0.060(3) 0.036(3)
F1B 0.116(3) 0.099(3) 0.156(4) 0.002(3) 0.101(3) -0.007(3)
F2B 0.107(4) 0.052(2) 0.094(3) 0.023(2) 0.030(3) 0.006(2)
F3B 0.113(4) 0.135(6) 0.081(3) 0.023(3) 0.033(3) 0.024(4)
O3B 0.094(5) 0.081(5) 0.096(4) 0.019(4) 0.070(4) 0.026(4)
O4B 0.127(6) 0.090(5) 0.080(4) 0.017(4) 0.065(4) 0.042(5)
C3B 0.107(5) 0.121(5) 0.090(4) 0.033(4) 0.060(4) 0.053(4)
C4B 0.105(4) 0.096(5) 0.100(4) 0.035(4) 0.069(4) 0.038(4)
F4B 0.215(9) 0.102(6) 0.196(9) 0.048(5) 0.065(8) -0.022(6)
F5B 0.164(8) 0.087(6) 0.096(5) 0.044(4) 0.088(5) 0.042(6)
F6B 0.129(6) 0.178(9) 0.145(7) 0.024(7) 0.068(6) 0.084(6)
O1C 0.0361(14) 0.136(3) 0.120(3) 0.073(2) 0.0186(16) -0.0012(16)
O2C 0.0454(13) 0.0722(15) 0.0516(13) 0.0112(11) 0.0239(11) 0.0063(11)
C1C 0.0363(16) 0.0552(18) 0.0511(17) 0.0020(14) 0.0164(14) -0.0026(13)
C2C 0.0479(19) 0.066(2) 0.0467(18) 0.0052(15) 0.0172(15) -0.0033(15)
F1C 0.0485(12) 0.1103(18) 0.0665(13) 0.0077(12) 0.0212(10) -0.0201(11)
F2C 0.0948(19) 0.0735(15) 0.149(3) 0.0411(16) 0.0734(19) 0.0118(13)
F3C 0.104(2) 0.122(2) 0.0666(15) -0.0131(14) 0.0498(15) -0.0323(16)
O1D 0.0580(14) 0.0525(13) 0.0675(15) -0.0158(11) 0.0218(12) 0.0154(11)
O2D 0.0647(15) 0.0489(13) 0.0862(18) -0.0261(13) 0.0180(13) 0.0031(11)
C1D 0.0532(17) 0.0359(14) 0.0601(18) -0.0070(13) 0.0340(15) -0.0002(12)
C2D 0.060(2) 0.0503(18) 0.066(2) -0.0084(16) 0.0261(17) 0.0090(15)
F1D 0.0912(17) 0.0776(15) 0.0898(17) -0.0269(13) -0.0015(14) 0.0441(13)
F2D 0.0937(17) 0.0865(16) 0.0612(13) -0.0204(12) 0.0198(12) 0.0168(13)
F3D 0.0618(15) 0.137(2) 0.148(3) 0.003(2) 0.0515(17) -0.0157(16)
O1E 0.0640(16) 0.0781(17) 0.0594(14) 0.0017(13) 0.0349(13) 0.0079(12)
O2E 0.092(2) 0.0710(18) 0.0750(19) -0.0021(15) 0.0343(17) 0.0000(16)
C1E 0.050(2) 0.080(3) 0.0473(18) 0.0093(17) 0.0201(16) 0.0165(17)
C2E 0.120(3) 0.125(3) 0.079(3) 0.024(3) 0.068(3) 0.046(3)
F1E 0.171(6) 0.142(4) 0.110(5) 0.043(3) 0.109(4) 0.029(4)
F2E 0.129(5) 0.181(6) 0.130(5) 0.031(4) 0.095(4) 0.059(4)
F3E 0.190(5) 0.151(6) 0.053(3) 0.005(3) 0.047(3) 0.035(4)
C4E 0.120(3) 0.125(3) 0.079(3) 0.024(3) 0.068(3) 0.046(3)
F4E 0.128(6) 0.128(5) 0.119(6) -0.001(4) 0.083(5) 0.042(5)
F5E 0.155(7) 0.224(10) 0.067(4) 0.054(6) 0.056(4) 0.099(7)
F6E 0.168(7) 0.152(5) 0.116(6) 0.030(5) 0.103(5) 0.000(5)
O1F 0.0573(16) 0.090(2) 0.103(2) 0.0533(18) 0.0263(15) 0.0132(14)
O2F 0.0378(12) 0.0683(15) 0.0658(15) 0.0033(12) 0.0147(11) -0.0030(10)
C1F 0.0442(17) 0.0415(15) 0.0587(19) 0.0029(14) 0.0179(15) 0.0022(13)
C2F 0.052(2) 0.0527(18) 0.059(2) -0.0053(15) 0.0252(16) -0.0087(15)
F1F 0.0506(13) 0.118(2) 0.1016(19) -0.0146(15) 0.0402(13) -0.0036(13)
F2F 0.1022(19) 0.0849(16) 0.0664(15) 0.0141(12) 0.0383(14) -0.0101(14)
F3F 0.1027(19) 0.0621(13) 0.0972(18) -0.0268(12) 0.0520(15) -0.0325(13)
O1G 0.0592(13) 0.0680(14) 0.0531(12) 0.0102(11) 0.0297(11) -0.0131(11)
O2G 0.0533(13) 0.0794(16) 0.0558(13) 0.0076(12) 0.0314(11) -0.0136(11)
C1G 0.0463(15) 0.0444(15) 0.0509(16) 0.0043(12) 0.0249(13) 0.0002(12)
C2G 0.065(2) 0.067(2) 0.065(2) -0.0058(17) 0.0276(18) -0.0091(17)
F1G 0.121(3) 0.150(4) 0.0421(15) 0.0015(19) 0.0093(17) -0.025(3)
F2G 0.0475(17) 0.184(5) 0.107(3) -0.016(3) 0.0233(18) -0.032(2)
F3G 0.122(3) 0.083(3) 0.193(5) -0.071(3) 0.035(3) -0.009(2)
C4G 0.065(2) 0.067(2) 0.065(2) -0.0058(17) 0.0276(18) -0.0091(17)
F4G 0.122(10) 0.096(8) 0.085(8) -0.011(7) 0.029(7) -0.065(7)
F5G 0.109(8) 0.114(10) 0.084(7) -0.053(7) 0.053(6) -0.036(8)
F6G 0.066(7) 0.136(9) 0.090(9) 0.000(8) 0.016(6) 0.012(7)
O1H 0.126(2) 0.0443(12) 0.0800(17) 0.0121(11) 0.0754(17) 0.0007(13)
O2H 0.167(3) 0.0674(16) 0.0764(18) 0.0168(14) 0.088(2) -0.0015(18)
C1H 0.080(2) 0.0464(16) 0.0495(17) 0.0138(13) 0.0385(17) -0.0002(15)
C2H 0.140(3) 0.0525(19) 0.077(2) 0.0058(17) 0.069(2) 0.002(2)
F1H 0.131(6) 0.085(5) 0.069(4) -0.002(4) 0.063(4) 0.007(4)
F2H 0.174(6) 0.050(3) 0.140(6) -0.011(4) 0.100(5) -0.019(4)
F3H 0.139(6) 0.052(4) 0.114(5) 0.027(4) 0.072(5) 0.041(4)
C4H 0.140(3) 0.0525(19) 0.077(2) 0.0058(17) 0.069(2) 0.002(2)
F4H 0.227(6) 0.047(3) 0.099(4) 0.020(3) 0.075(5) 0.021(4)
F5H 0.123(5) 0.077(4) 0.069(3) -0.004(3) 0.060(3) 0.007(3)
F6H 0.162(5) 0.104(5) 0.099(5) -0.043(4) 0.072(4) -0.071(4)
O1I 0.0334(11) 0.0737(16) 0.0729(16) -0.0127(12) 0.0193(11) 0.0056(10)
O2I 0.0497(14) 0.0758(17) 0.0817(17) -0.0338(14) 0.0280(13) -0.0016(12)
C1I 0.0362(15) 0.0387(14) 0.0571(18) -0.0029(13) 0.0204(14) -0.0004(11)
C2I 0.0438(17) 0.0473(16) 0.0568(19) -0.0029(14) 0.0247(15) -0.0025(13)
F1I 0.0702(14) 0.1049(18) 0.0721(15) -0.0330(13) 0.0347(12) -0.0046(13)
F2I 0.0516(12) 0.0899(16) 0.0917(16) -0.0134(13) 0.0453(12) -0.0147(11)
F3I 0.0899(17) 0.0500(11) 0.120(2) 0.0166(12) 0.0621(16) 0.0196(11)
O1J 0.0471(12) 0.0682(14) 0.0508(13) -0.0114(11) 0.0226(11) -0.0101(11)
O2J 0.0392(13) 0.096(2) 0.093(2) -0.0400(17) 0.0161(14) -0.0077(13)
C1J 0.0404(16) 0.0546(17) 0.0444(16) -0.0012(14) 0.0148(13) -0.0025(13)
C2J 0.0558(19) 0.068(2) 0.0521(17) -0.0056(15) 0.0257(15) -0.0015(16)
F1J 0.052(2) 0.113(5) 0.056(3) -0.003(3) 0.0215(19) 0.023(2)
F2J 0.083(4) 0.075(3) 0.123(6) -0.035(3) 0.054(4) -0.014(3)
F3J 0.113(6) 0.110(5) 0.063(3) 0.015(3) 0.053(4) 0.020(4)
C4J 0.0558(19) 0.068(2) 0.0521(17) -0.0056(15) 0.0257(15) -0.0015(16)
F4J 0.095(6) 0.119(6) 0.052(3) -0.010(3) 0.033(3) 0.012(4)
F5J 0.052(3) 0.082(5) 0.105(5) -0.022(4) 0.044(3) -0.011(3)
F6J 0.088(5) 0.057(3) 0.100(5) -0.005(3) 0.054(4) 0.000(3)
O1K 0.120(4) 0.129(5) 0.100(4) 0.025(3) 0.038(3) -0.026(4)
O2K 0.088(3) 0.149(5) 0.110(4) 0.006(4) 0.043(3) -0.016(3)
C1K 0.091(4) 0.108(4) 0.095(4) 0.002(3) 0.059(3) -0.006(3)
C2K 0.108(3) 0.082(3) 0.080(3) 0.002(3) 0.058(3) 0.008(3)
F1K 0.133(4) 0.118(4) 0.113(4) -0.031(3) 0.070(3) -0.034(3)
F2K 0.175(5) 0.155(5) 0.092(4) 0.013(3) 0.017(3) 0.088(4)
F3K 0.139(5) 0.087(3) 0.140(5) -0.025(3) 0.107(5) -0.027(3)
O3K 0.101(5) 0.138(6) 0.052(4) 0.015(4) 0.012(4) -0.034(5)
O4K 0.116(5) 0.130(5) 0.103(5) 0.006(4) 0.015(4) -0.038(4)
C3K 0.098(5) 0.117(5) 0.085(5) 0.007(4) 0.041(4) -0.012(4)
C4K 0.115(4) 0.101(4) 0.092(4) -0.002(4) 0.056(4) 0.009(4)
F4K 0.125(6) 0.109(6) 0.090(4) -0.008(4) 0.060(4) 0.001(5)
F5K 0.107(5) 0.139(5) 0.112(4) 0.005(4) 0.046(4) -0.025(4)
F6K 0.143(7) 0.086(4) 0.145(7) 0.008(5) 0.094(5) 0.017(5)
O1L 0.091(2) 0.0665(16) 0.0709(17) 0.0064(13) 0.0448(17) 0.0216(14)
O2L 0.0685(16) 0.0597(14) 0.0940(19) -0.0074(13) 0.0567(15) -0.0090(12)
C1L 0.0365(16) 0.064(2) 0.0456(16) -0.0024(15) 0.0163(13) 0.0026(14)
C2L 0.074(2) 0.102(3) 0.060(2) 0.014(2) 0.0425(19) 0.013(2)
F1L 0.174(8) 0.135(6) 0.086(5) 0.044(4) 0.091(5) 0.031(6)
F2L 0.113(4) 0.144(5) 0.080(4) -0.034(4) 0.066(3) -0.023(4)
F3L 0.047(3) 0.193(9) 0.085(4) -0.036(5) 0.037(3) -0.007(4)
C4L 0.074(2) 0.102(3) 0.060(2) 0.014(2) 0.0425(19) 0.013(2)
F4L 0.111(4) 0.112(4) 0.100(4) 0.028(3) 0.083(3) 0.045(3)
F5L 0.143(6) 0.115(4) 0.162(6) 0.016(4) 0.121(5) -0.011(4)
F6L 0.118(4) 0.209(8) 0.042(2) -0.007(4) 0.029(3) 0.020(5)
O1W 0.107(3) 0.220(5) 0.098(3) -0.084(3) 0.063(2) -0.024(3)
O2W 0.153(4) 0.175(4) 0.144(4) -0.031(3) 0.104(3) -0.009(3)

loop_
_atom_type_symbol
_atom_type_description
_atom_type_scat_dispersion_real
_atom_type_scat_dispersion_imag
_atom_type_scat_source
C C 0.0033 0.0016 'International Tables Vol C Tables 4.2.6.8 and 6.1.1.4'
H H 0.0000 0.0000 'International Tables Vol C Tables 4.2.6.8 and 6.1.1.4'
N N 0.0061 0.0033 'International Tables Vol C Tables 4.2.6.8 and 6.1.1.4'
O O 0.0106 0.0060 'International Tables Vol C Tables 4.2.6.8 and 6.1.1.4'
F F 0.0171 0.0103 'International Tables Vol C Tables 4.2.6.8 and 6.1.1.4'

loop_
_geom_angle_atom_site_label_1
_geom_angle_atom_site_label_2
_geom_angle_atom_site_label_3
_geom_angle
_geom_angle_site_symmetry_1
_geom_angle_site_symmetry_3
_geom_angle_publ_flag
C2 C1 O7 124.2(2) . . ?
C2 C1 C6 120.2(2) . . ?
O7 C1 C6 115.6(2) . . ?
C1 C2 C3 120.3(3) . . ?
C1 C2 H2 119.8 . . ?
C3 C2 H2 119.8 . . ?
C4 C3 C2 119.9(3) . . ?
C4 C3 H3 120.1 . . ?
C2 C3 H3 120.1 . . ?
C3 C4 C5 120.8(2) . . ?
C3 C4 O12 118.9(2) . . ?
C5 C4 O12 120.1(2) . . ?
C4 C5 C6 119.5(2) . . ?
C4 C5 C18 119.5(2) . . ?
C6 C5 C18 121.0(2) . . ?
C5 C6 C1 119.2(2) . . ?
C5 C6 C17 120.6(2) . . ?
C1 C6 C17 120.2(2) . . ?
C1 O7 C8 117.9(2) . . ?
O7 C8 C9 112.2(2) . . ?
O7 C8 H8A 109.2 . . ?
C9 C8 H8A 109.2 . . ?
O7 C8 H8B 109.2 . . ?
C9 C8 H8B 109.2 . . ?
H8A C8 H8B 107.9 . . ?
O11 C9 O10 124.4(3) . . ?
O11 C9 C8 124.6(3) . . ?
O10 C9 C8 111.0(2) . . ?
C9 O10 H10 111(3) . . ?
C4 O12 C13 115.1(2) . . ?
O12 C13 C14 108.3(2) . . ?
O12 C13 H13A 110.0 . . ?
C14 C13 H13A 110.0 . . ?
O12 C13 H13B 110.0 . . ?
C14 C13 H13B 110.0 . . ?
H13A C13 H13B 108.4 . . ?
O16 C14 O15 123.8(3) . . ?
O16 C14 C13 125.2(2) . . ?
O15 C14 C13 111.0(2) . . ?
O16 C14 O1J 94.65(18) . 1_556 ?
O15 C14 O1J 87.73(17) . 1_556 ?
C13 C14 O1J 87.45(16) . 1_556 ?
C14 O15 H15 110(3) . . ?
N19 C17 C6 112.71(19) . . ?
N19 C17 H17A 109.0 . . ?
C6 C17 H17A 109.0 . . ?
N19 C17 H17B 109.0 . . ?
C6 C17 H17B 109.0 . . ?
H17A C17 H17B 107.8 . . ?
N22 C18 C5 112.75(19) . . ?
N22 C18 H18A 109.0 . . ?
C5 C18 H18A 109.0 . . ?
N22 C18 H18B 109.0 . . ?
C5 C18 H18B 109.0 . . ?
H18A C18 H18B 107.8 . . ?
C23 N19 C20 111.07(19) . . ?
C23 N19 C17 119.6(2) . . ?
C20 N19 C17 121.74(19) . . ?
N19 C20 N22 111.35(18) . . ?
N19 C20 C21 112.3(2) . . ?
N22 C20 C21 111.66(19) . . ?
N19 C20 C28 103.58(17) . . ?
N22 C20 C28 101.60(18) . . ?
C21 C20 C28 115.7(2) . . ?
C20 C21 H21A 109.5 . . ?
C20 C21 H21B 109.5 . . ?
H21A C21 H21B 109.5 . . ?
C20 C21 H21C 109.5 . . ?
H21A C21 H21C 109.5 . . ?
H21B C21 H21C 109.5 . . ?
C25 N22 C18 123.7(2) . . ?
C25 N22 C20 113.04(19) . . ?
C18 N22 C20 123.27(19) . . ?
O24 C23 N19 126.0(2) . . ?
O24 C23 N27 125.2(2) . . ?
N19 C23 N27 108.8(2) . . ?
O26 C25 N22 126.6(2) . . ?
O26 C25 N30 125.0(2) . . ?
N22 C25 N30 108.4(2) . . ?
C23 N27 C31 120.67(19) . . ?
C23 N27 C28 112.26(18) . . ?
C31 N27 C28 125.02(19) . . ?
N30 C28 N27 112.25(18) . . ?
N30 C28 C29 112.8(2) . . ?
N27 C28 C29 112.51(19) . . ?
N30 C28 C20 101.92(17) . . ?
N27 C28 C20 100.93(17) . . ?
C29 C28 C20 115.5(2) . . ?
C28 C29 H29A 109.5 . . ?
C28 C29 H29B 109.5 . . ?
H29A C29 H29B 109.5 . . ?
C28 C29 H29C 109.5 . . ?
H29A C29 H29C 109.5 . . ?
H29B C29 H29C 109.5 . . ?
C25 N30 C32 121.2(2) . . ?
C25 N30 C28 111.64(19) . . ?
C32 N30 C28 126.29(19) . . ?
N27 C31 N33 113.84(19) . . ?
N27 C31 H31A 108.8 . . ?
N33 C31 H31A 108.8 . . ?
N27 C31 H31B 108.8 . . ?
N33 C31 H31B 108.8 . . ?
H31A C31 H31B 107.7 . . ?
N30 C32 N35 114.78(19) . . ?
N30 C32 H32A 108.6 . . ?
N35 C32 H32A 108.6 . . ?
N30 C32 H32B 108.6 . . ?
N35 C32 H32B 108.6 . . ?
H32A C32 H32B 107.5 . . ?
C36 N33 C31 123.32(19) . . ?
C36 N33 C34 112.12(18) . . ?
C31 N33 C34 122.24(19) . . ?
N35 C34 N33 114.16(18) . . ?
N35 C34 C41 103.81(18) . . ?
N33 C34 C41 103.47(18) . . ?
N35 C34 H34 111.6 . . ?
N33 C34 H34 111.6 . . ?
C41 C34 H34 111.6 . . ?
C38 N35 C34 112.15(19) . . ?
C38 N35 C32 123.1(2) . . ?
C34 N35 C32 122.09(19) . . ?
O37 C36 N33 125.9(2) . . ?
O37 C36 N40 125.5(2) . . ?
N33 C36 N40 108.68(19) . . ?
O39 C38 N35 126.7(2) . . ?
O39 C38 N42 125.0(2) . . ?
N35 C38 N42 108.3(2) . . ?
C36 N40 C43 122.6(2) . . ?
C36 N40 C41 111.75(19) . . ?
C43 N40 C41 122.1(2) . . ?
N40 C41 N42 114.26(19) . . ?
N40 C41 C34 103.22(18) . . ?
N42 C41 C34 103.06(18) . . ?
N40 C41 H41 111.9 . . ?
N42 C41 H41 111.9 . . ?
C34 C41 H41 111.9 . . ?
C38 N42 C44 123.1(2) . . ?
C38 N42 C41 112.32(19) . . ?
C44 N42 C41 122.8(2) . . ?
N40 C43 N45 113.75(19) . . ?
N40 C43 H43A 108.8 . . ?
N45 C43 H43A 108.8 . . ?
N40 C43 H43B 108.8 . . ?
N45 C43 H43B 108.8 . . ?
H43A C43 H43B 107.7 . . ?
N47 C44 N42 113.70(18) . . ?
N47 C44 H44A 108.8 . . ?
N42 C44 H44A 108.8 . . ?
N47 C44 H44B 108.8 . . ?
N42 C44 H44B 108.8 . . ?
H44A C44 H44B 107.7 . . ?
C48 N45 C46 112.59(19) . . ?
C48 N45 C43 122.0(2) . . ?
C46 N45 C43 123.1(2) . . ?
N45 C46 N47 114.61(19) . . ?
N45 C46 C53 102.99(18) . . ?
N47 C46 C53 103.06(17) . . ?
N45 C46 H46 111.8 . . ?
N47 C46 H46 111.8 . . ?
C53 C46 H46 111.8 . . ?
C50 N47 C44 123.1(2) . . ?
C50 N47 C46 112.30(19) . . ?
C44 N47 C46 122.04(19) . . ?
O49 C48 N45 125.5(2) . . ?
O49 C48 N52 125.7(2) . . ?
N45 C48 N52 108.82(19) . . ?
O51 C50 N47 126.4(2) . . ?
O51 C50 N54 125.5(2) . . ?
N47 C50 N54 108.19(19) . . ?
C48 N52 C53 111.73(19) . . ?
C48 N52 C55 123.29(19) . . ?
C53 N52 C55 122.65(19) . . ?
N54 C53 N52 114.44(18) . . ?
N54 C53 C46 103.05(18) . . ?
N52 C53 C46 103.74(18) . . ?
N54 C53 H53 111.7 . . ?
N52 C53 H53 111.7 . . ?
C46 C53 H53 111.7 . . ?
C50 N54 C53 112.76(18) . . ?
C50 N54 C56 122.69(19) . . ?
C53 N54 C56 122.32(19) . . ?
N57 C55 N52 114.32(19) . . ?
N57 C55 H55A 108.7 . . ?
N52 C55 H55A 108.7 . . ?
N57 C55 H55B 108.7 . . ?
N52 C55 H55B 108.7 . . ?
H55A C55 H55B 107.6 . . ?
N60 C56 N54 113.50(18) . . ?
N60 C56 H56A 108.9 . . ?
N54 C56 H56A 108.9 . . ?
N60 C56 H56B 108.9 . . ?
N54 C56 H56B 108.9 . . ?
H56A C56 H56B 107.7 . . ?
C61 N57 C55 120.9(2) . . ?
C61 N57 C58 112.01(19) . . ?
C55 N57 C58 126.16(19) . . ?
N60 C58 N57 112.86(18) . . ?
N60 C58 C59 112.41(19) . . ?
N57 C58 C59 112.2(2) . . ?
N60 C58 C66 101.37(18) . . ?
N57 C58 C66 101.96(18) . . ?
C59 C58 C66 115.2(2) . . ?
C58 C59 H59A 109.5 . . ?
C58 C59 H59B 109.5 . . ?
H59A C59 H59B 109.5 . . ?
C58 C59 H59C 109.5 . . ?
H59A C59 H59C 109.5 . . ?
H59B C59 H59C 109.5 . . ?
C63 N60 C56 120.5(2) . . ?
C63 N60 C58 112.42(19) . . ?
C56 N60 C58 125.1(2) . . ?
O62 C61 N65 125.5(2) . . ?
O62 C61 N57 125.7(2) . . ?
N65 C61 N57 108.8(2) . . ?
O64 C63 N68 125.5(2) . . ?
O64 C63 N60 125.4(2) . . ?
N68 C63 N60 109.1(2) . . ?
C61 N65 C69 124.5(2) . . ?
C61 N65 C66 112.87(19) . . ?
C69 N65 C66 122.58(19) . . ?
N68 C66 N65 110.80(19) . . ?
N68 C66 C67 112.6(2) . . ?
N65 C66 C67 111.2(2) . . ?
N68 C66 C58 103.62(18) . . ?
N65 C66 C58 102.13(18) . . ?
C67 C66 C58 115.8(2) . . ?
C66 C67 H67A 109.5 . . ?
C66 C67 H67B 109.5 . . ?
H67A C67 H67B 109.5 . . ?
C66 C67 H67C 109.5 . . ?
H67A C67 H67C 109.5 . . ?
H67B C67 H67C 109.5 . . ?
C63 N68 C66 111.78(19) . . ?
C63 N68 C70 121.6(2) . . ?
C66 N68 C70 122.6(2) . . ?
N65 C69 C76A 112.0(8) . . ?
N65 C69 C76 115.1(3) . . ?
C76A C69 C76 5.6(8) . . ?
N65 C69 H69A 108.5 . . ?
C76A C69 H69A 105.9 . . ?
C76 C69 H69A 108.5 . . ?
N65 C69 H69B 108.5 . . ?
C76A C69 H69B 114.1 . . ?
C76 C69 H69B 108.5 . . ?
H69A C69 H69B 107.5 . . ?
C75A C70 N68 116.7(10) . . ?
C75A C70 C75 4.8(12) . . ?
N68 C70 C75 114.5(3) . . ?
C75A C70 H70A 110.9 . . ?
N68 C70 H70A 108.6 . . ?
C75 C70 H70A 108.6 . . ?
C75A C70 H70B 103.9 . . ?
N68 C70 H70B 108.6 . . ?
C75 C70 H70B 108.6 . . ?
H70A C70 H70B 107.6 . . ?
O82 C71 C72 120.4(4) . . ?
O82 C71 C76 118.1(4) . . ?
C72 C71 C76 120.8(4) . . ?
C73 C72 C71 120.2(4) . . ?
C73 C72 H72 119.9 . . ?
C71 C72 H72 119.9 . . ?
C72 C73 C74 120.2(3) . . ?
C72 C73 H73 119.9 . . ?
C74 C73 H73 119.9 . . ?
C73 C74 O77 123.6(4) . . ?
C73 C74 C75 121.4(4) . . ?
O77 C74 C75 114.9(4) . . ?
C74 C75 C76 117.9(4) . . ?
C74 C75 C70 121.8(4) . . ?
C76 C75 C70 120.0(4) . . ?
C71 C76 C75 119.4(4) . . ?
C71 C76 C69 118.8(4) . . ?
C75 C76 C69 121.3(4) . . ?
C74 O77 C78 117.5(4) . . ?
O77 C78 C79 110.3(4) . . ?
O77 C78 H78A 109.6 . . ?
C79 C78 H78A 109.6 . . ?
O77 C78 H78B 109.6 . . ?
C79 C78 H78B 109.6 . . ?
H78A C78 H78B 108.1 . . ?
O81 C79 O80 123.5(3) . . ?
O81 C79 C78 128.9(3) . . ?
O80 C79 C78 107.4(3) . . ?
C72A C71A C76A 120.9(10) . . ?
C72A C71A O82 121.0(10) . . ?
C76A C71A O82 117.6(9) . . ?
C71A C72A C73A 120.3(9) . . ?
C71A C72A H72A 119.9 . . ?
C73A C72A H72A 119.9 . . ?
C74A C73A C72A 120.1(8) . . ?
C74A C73A H73A 120.0 . . ?
C72A C73A H73A 120.0 . . ?
C73A C74A O77A 125.2(9) . . ?
C73A C74A C75A 121.8(9) . . ?
O77A C74A C75A 112.9(9) . . ?
C70 C75A C74A 114.7(11) . . ?
C70 C75A C76A 125.7(10) . . ?
C74A C75A C76A 117.6(10) . . ?
C71A C76A C75A 119.3(10) . . ?
C71A C76A C69 118.5(11) . . ?
C75A C76A C69 122.1(11) . . ?
C74A O77A C78A 117.0(10) . . ?
O77A C78A H78C 109.0 . . ?
O77A C78A H78D 109.0 . . ?
H78C C78A H78D 107.8 . . ?
C79 O80 H80 104(3) . . ?
C71 O82 C83 112.2(2) . . ?
C71 O82 C71A 14.3(6) . . ?
C83 O82 C71A 126.5(5) . . ?
O82 C83 C84 107.7(2) . . ?
O82 C83 H83A 110.2 . . ?
C84 C83 H83A 110.2 . . ?
O82 C83 H83B 110.2 . . ?
C84 C83 H83B 110.2 . . ?
H83A C83 H83B 108.5 . . ?
O86 C84 O85 124.0(3) . . ?
O86 C84 C83 124.6(3) . . ?
O85 C84 C83 111.4(2) . . ?
O86 C84 O2C 95.84(18) . . ?
O85 C84 O2C 87.69(18) . . ?
C83 C84 O2C 86.44(16) . . ?
C84 O85 H85 105(3) . . ?
C2A N1A H1A1 109.5 . . ?
C2A N1A H1A2 109.5 . . ?
H1A1 N1A H1A2 109.5 . . ?
C2A N1A H1A3 109.5 . . ?
H1A1 N1A H1A3 109.5 . . ?
H1A2 N1A H1A3 109.5 . . ?
N1A C2A C3A 112.1(2) . . ?
N1A C2A H2A1 109.2 . . ?
C3A C2A H2A1 109.2 . . ?
N1A C2A H2A2 109.2 . . ?
C3A C2A H2A2 109.2 . . ?
H2A1 C2A H2A2 107.9 . . ?
C2A C3A C4A 116.3(2) . . ?
C2A C3A H3A1 108.2 . . ?
C4A C3A H3A1 108.2 . . ?
C2A C3A H3A2 108.2 . . ?
C4A C3A H3A2 108.2 . . ?
H3A1 C3A H3A2 107.4 . . ?
N5A C4A C3A 112.7(2) . . ?
N5A C4A H4A1 109.1 . . ?
C3A C4A H4A1 109.1 . . ?
N5A C4A H4A2 109.1 . . ?
C3A C4A H4A2 109.1 . . ?
H4A1 C4A H4A2 107.8 . . ?
C6A N5A C4A 112.4(2) . . ?
C6A N5A H5A1 109.1 . . ?
C4A N5A H5A1 109.1 . . ?
C6A N5A H5A2 109.1 . . ?
C4A N5A H5A2 109.1 . . ?
H5A1 N5A H5A2 107.8 . . ?
N5A C6A C7A 112.7(2) . . ?
N5A C6A H6A1 109.1 . . ?
C7A C6A H6A1 109.1 . . ?
N5A C6A H6A2 109.1 . . ?
C7A C6A H6A2 109.1 . . ?
H6A1 C6A H6A2 107.8 . . ?
C6A C7A C8A 111.6(2) . . ?
C6A C7A H7A1 109.3 . . ?
C8A C7A H7A1 109.3 . . ?
C6A C7A H7A2 109.3 . . ?
C8A C7A H7A2 109.3 . . ?
H7A1 C7A H7A2 108.0 . . ?
C9A C8A C7A 112.2(2) . . ?
C9A C8A H8A1 109.2 . . ?
C7A C8A H8A1 109.2 . . ?
C9A C8A H8A2 109.2 . . ?
C7A C8A H8A2 109.2 . . ?
H8A1 C8A H8A2 107.9 . . ?
N10A C9A C8A 111.2(2) . . ?
N10A C9A H9A1 109.4 . . ?
C8A C9A H9A1 109.4 . . ?
N10A C9A H9A2 109.4 . . ?
C8A C9A H9A2 109.4 . . ?
H9A1 C9A H9A2 108.0 . . ?
C11A N10A C9A 113.5(2) . . ?
C11A N10A H10A 108.9 . . ?
C9A N10A H10A 108.9 . . ?
C11A N10A H10B 108.9 . . ?
C9A N10A H10B 108.9 . . ?
H10A N10A H10B 107.7 . . ?
N10A C11A C12A 112.7(2) . . ?
N10A C11A H11A 109.1 . . ?
C12A C11A H11A 109.1 . . ?
N10A C11A H11B 109.1 . . ?
C12A C11A H11B 109.1 . . ?
H11A C11A H11B 107.8 . . ?
C11A C12A C13A 117.2(2) . . ?
C11A C12A H12A 108.0 . . ?
C13A C12A H12A 108.0 . . ?
C11A C12A H12B 108.0 . . ?
C13A C12A H12B 108.0 . . ?
H12A C12A H12B 107.2 . . ?
N14A C13A C12A 113.4(2) . . ?
N14A C13A H13C 108.9 . . ?
C12A C13A H13C 108.9 . . ?
N14A C13A H13D 108.9 . . ?
C12A C13A H13D 108.9 . . ?
H13C C13A H13D 107.7 . . ?
C13A N14A H14A 109.5 . . ?
C13A N14A H14B 109.5 . . ?
H14A N14A H14B 109.5 . . ?
C13A N14A H14C 109.5 . . ?
H14A N14A H14C 109.5 . . ?
H14B N14A H14C 109.5 . . ?
O2B C1B O1B 125.9(8) . . ?
O2B C1B C2B 124.6(8) . . ?
O1B C1B C2B 109.5(7) . . ?
F1B C2B F2B 106.6(5) . . ?
F1B C2B F3B 109.3(6) . . ?
F2B C2B F3B 105.1(6) . . ?
F1B C2B C1B 104.8(6) . . ?
F2B C2B C1B 117.0(6) . . ?
F3B C2B C1B 113.7(6) . . ?
O4B C3B O3B 128.0(9) . . ?
O4B C3B C4B 128.3(10) . . ?
O3B C3B C4B 103.8(8) . . ?
F6B C4B F5B 108.9(9) . . ?
F6B C4B F4B 102.2(8) . . ?
F5B C4B F4B 100.1(8) . . ?
F6B C4B C3B 123.2(8) . . ?
F5B C4B C3B 114.2(8) . . ?
F4B C4B C3B 104.6(8) . . ?
C1C O1C H1C 115(3) . . ?
O2C C1C O1C 128.5(3) . . ?
O2C C1C C2C 120.7(3) . . ?
O1C C1C C2C 110.8(3) . . ?
F2C C2C F3C 108.1(3) . . ?
F2C C2C F1C 108.1(3) . . ?
F3C C2C F1C 105.8(3) . . ?
F2C C2C C1C 112.8(3) . . ?
F3C C2C C1C 110.1(3) . . ?
F1C C2C C1C 111.6(3) . . ?
C1D O1D H1D 117(3) . . ?
O2D C1D O1D 128.8(3) . . ?
O2D C1D C2D 120.2(3) . . ?
O1D C1D C2D 111.0(3) . . ?
F1D C2D F3D 108.9(3) . . ?
F1D C2D F2D 107.6(3) . . ?
F3D C2D F2D 105.7(3) . . ?
F1D C2D C1D 112.1(3) . . ?
F3D C2D C1D 110.6(3) . . ?
F2D C2D C1D 111.7(3) . . ?
O1E C1E O2E 127.8(3) . . ?
O1E C1E C2E 120.4(4) . . ?
O2E C1E C2E 111.7(4) . . ?
F1E C2E F2E 111.2(6) . . ?
F1E C2E F3E 104.3(5) . . ?
F2E C2E F3E 105.7(6) . . ?
F1E C2E C1E 113.8(4) . . ?
F2E C2E C1E 114.5(5) . . ?
F3E C2E C1E 106.3(5) . . ?
O1F C1F O2F 127.9(3) . . ?
O1F C1F C2F 114.9(3) . . ?
O2F C1F C2F 117.0(3) . . ?
F1F C2F F2F 108.1(3) . . ?
F1F C2F F3F 106.8(3) . . ?
F2F C2F F3F 107.9(3) . . ?
F1F C2F C1F 113.2(3) . . ?
F2F C2F C1F 112.1(3) . . ?
F3F C2F C1F 108.5(3) . . ?
O1H C1H O2H 126.6(3) . . ?
O1H C1H C2H 121.3(3) . . ?
O2H C1H C2H 112.2(3) . . ?
F2H C2H F1H 115.6(7) . . ?
F2H C2H F3H 103.0(5) . . ?
F1H C2H F3H 103.5(7) . . ?
F2H C2H C1H 113.3(5) . . ?
F1H C2H C1H 114.4(7) . . ?
F3H C2H C1H 105.1(5) . . ?
O2I C1I O1I 128.3(3) . . ?
O2I C1I C2I 116.3(3) . . ?
O1I C1I C2I 115.3(3) . . ?
F2I C2I F3I 108.1(3) . . ?
F2I C2I F1I 107.2(3) . . ?
F3I C2I F1I 106.8(3) . . ?
F2I C2I C1I 112.6(3) . . ?
F3I C2I C1I 109.6(3) . . ?
F1I C2I C1I 112.4(3) . . ?
O1J C1J O2J 127.3(3) . . ?
O1J C1J C2J 121.8(3) . . ?
O2J C1J C2J 110.9(3) . . ?
F2J C2J F3J 107.1(5) . . ?
F2J C2J F1J 109.0(5) . . ?
F3J C2J F1J 104.5(5) . . ?
F2J C2J C1J 113.8(5) . . ?
F3J C2J C1J 111.1(4) . . ?
F1J C2J C1J 110.8(4) . . ?
O1K C1K O2K 131.0(7) . . ?
O1K C1K C2K 118.3(7) . . ?
O2K C1K C2K 110.8(6) . . ?
F1K C2K F3K 111.2(6) . . ?
F1K C2K F2K 104.3(6) . . ?
F3K C2K F2K 107.9(6) . . ?
F1K C2K C1K 118.4(6) . . ?
F3K C2K C1K 114.4(6) . . ?
F2K C2K C1K 98.8(6) . . ?
O3K C3K O4K 127.5(8) . . ?
O3K C3K C4K 115.2(8) . . ?
O4K C3K C4K 117.4(9) . . ?
F6K C4K F4K 108.8(8) . . ?
F6K C4K F5K 99.6(7) . . ?
F4K C4K F5K 102.0(8) . . ?
F6K C4K C3K 126.1(8) . . ?
F4K C4K C3K 116.0(8) . . ?
F5K C4K C3K 98.9(6) . . ?
O2L C1L O1L 127.9(3) . . ?
O2L C1L C2L 120.7(3) . . ?
O1L C1L C2L 111.4(3) . . ?
F1L C2L F3L 113.3(6) . . ?
F1L C2L F2L 104.9(5) . . ?
F3L C2L F2L 102.3(5) . . ?
F1L C2L C1L 115.1(4) . . ?
F3L C2L C1L 112.7(5) . . ?
F2L C2L C1L 107.2(4) . . ?
H11W O1W H12W 104(3) . . ?

loop_
_geom_bond_atom_site_label_1
_geom_bond_atom_site_label_2
_geom_bond_distance
_geom_bond_site_symmetry_2
_geom_bond_publ_flag
C1 C2 1.373(4) . ?
C1 O7 1.378(3) . ?
C1 C6 1.405(3) . ?
C2 C3 1.388(4) . ?
C2 H2 0.9400 . ?
C3 C4 1.372(4) . ?
C3 H3 0.9400 . ?
C4 C5 1.391(3) . ?
C4 O12 1.403(3) . ?
C5 C6 1.395(3) . ?
C5 C18 1.520(3) . ?
C6 C17 1.522(3) . ?
O7 C8 1.420(3) . ?
C8 C9 1.507(4) . ?
C8 H8A 0.9800 . ?
C8 H8B 0.9800 . ?
C9 O11 1.198(3) . ?
C9 O10 1.321(3) . ?
O10 H10 0.827(11) . ?
O12 C13 1.423(3) . ?
C13 C14 1.498(4) . ?
C13 H13A 0.9800 . ?
C13 H13B 0.9800 . ?
C14 O16 1.204(3) . ?
C14 O15 1.318(3) . ?
C14 O1J 2.956(4) 1_556 ?
O15 H15 0.825(11) . ?
C17 N19 1.468(3) . ?
C17 H17A 0.9800 . ?
C17 H17B 0.9800 . ?
C18 N22 1.454(3) . ?
C18 H18A 0.9800 . ?
C18 H18B 0.9800 . ?
N19 C23 1.369(3) . ?
N19 C20 1.457(3) . ?
C20 N22 1.460(3) . ?
C20 C21 1.524(3) . ?
C20 C28 1.565(3) . ?
C21 H21A 0.9700 . ?
C21 H21B 0.9700 . ?
C21 H21C 0.9700 . ?
N22 C25 1.348(3) . ?
C23 O24 1.219(3) . ?
C23 N27 1.372(3) . ?
C25 O26 1.229(3) . ?
C25 N30 1.368(3) . ?
N27 C31 1.442(3) . ?
N27 C28 1.478(3) . ?
C28 N30 1.463(3) . ?
C28 C29 1.519(3) . ?
C29 H29A 0.9700 . ?
C29 H29B 0.9700 . ?
C29 H29C 0.9700 . ?
N30 C32 1.434(3) . ?
C31 N33 1.450(3) . ?
C31 H31A 0.9800 . ?
C31 H31B 0.9800 . ?
C32 N35 1.460(3) . ?
C32 H32A 0.9800 . ?
C32 H32B 0.9800 . ?
N33 C36 1.355(3) . ?
N33 C34 1.454(3) . ?
C34 N35 1.449(3) . ?
C34 C41 1.540(3) . ?
C34 H34 0.9900 . ?
N35 C38 1.362(3) . ?
C36 O37 1.232(3) . ?
C36 N40 1.370(3) . ?
C38 O39 1.223(3) . ?
C38 N42 1.374(3) . ?
N40 C43 1.446(3) . ?
N40 C41 1.451(3) . ?
C41 N42 1.452(3) . ?
C41 H41 0.9900 . ?
N42 C44 1.449(3) . ?
C43 N45 1.453(3) . ?
C43 H43A 0.9800 . ?
C43 H43B 0.9800 . ?
C44 N47 1.448(3) . ?
C44 H44A 0.9800 . ?
C44 H44B 0.9800 . ?
N45 C48 1.367(3) . ?
N45 C46 1.449(3) . ?
C46 N47 1.452(3) . ?
C46 C53 1.556(3) . ?
C46 H46 0.9900 . ?
N47 C50 1.363(3) . ?
C48 O49 1.226(3) . ?
C48 N52 1.371(3) . ?
C50 O51 1.227(3) . ?
C50 N54 1.366(3) . ?
N52 C53 1.452(3) . ?
N52 C55 1.458(3) . ?
C53 N54 1.443(3) . ?
C53 H53 0.9900 . ?
N54 C56 1.454(3) . ?
C55 N57 1.440(3) . ?
C55 H55A 0.9800 . ?
C55 H55B 0.9800 . ?
C56 N60 1.441(3) . ?
C56 H56A 0.9800 . ?
C56 H56B 0.9800 . ?
N57 C61 1.370(3) . ?
N57 C58 1.470(3) . ?
C58 N60 1.468(3) . ?
C58 C59 1.516(3) . ?
C58 C66 1.574(3) . ?
C59 H59A 0.9700 . ?
C59 H59B 0.9700 . ?
C59 H59C 0.9700 . ?
N60 C63 1.368(3) . ?
C61 O62 1.230(3) . ?
C61 N65 1.353(3) . ?
C63 O64 1.227(3) . ?
C63 N68 1.364(3) . ?
N65 C69 1.444(3) . ?
N65 C66 1.468(3) . ?
C66 N68 1.448(3) . ?
C66 C67 1.518(3) . ?
C67 H67A 0.9700 . ?
C67 H67B 0.9700 . ?
C67 H67C 0.9700 . ?
N68 C70 1.460(3) . ?
C69 C76A 1.470(14) . ?
C69 C76 1.529(6) . ?
C69 H69A 0.9800 . ?
C69 H69B 0.9800 . ?
C70 C75A 1.325(15) . ?
C70 C75 1.568(6) . ?
C70 H70A 0.9800 . ?
C70 H70B 0.9800 . ?
C71 O82 1.363(5) . ?
C71 C72 1.381(5) . ?
C71 C76 1.392(5) . ?
C72 C73 1.372(5) . ?
C72 H72 0.9400 . ?
C73 C74 1.373(5) . ?
C73 H73 0.9400 . ?
C74 O77 1.388(4) . ?
C74 C75 1.407(5) . ?
C75 C76 1.415(4) . ?
O77 C78 1.429(5) . ?
C78 C79 1.507(5) . ?
C78 H78A 0.9800 . ?
C78 H78B 0.9800 . ?
C79 O81 1.176(4) . ?
C79 O80 1.318(4) . ?
C71A C72A 1.377(9) . ?
C71A C76A 1.396(9) . ?
C71A O82 1.532(13) . ?
C72A C73A 1.378(9) . ?
C72A H72A 0.9400 . ?
C73A C74A 1.363(9) . ?
C73A H73A 0.9400 . ?
C74A O77A 1.396(8) . ?
C74A C75A 1.413(9) . ?
C75A C76A 1.418(9) . ?
O77A C78A 1.433(9) . ?
C78A H78C 0.9800 . ?
C78A H78D 0.9800 . ?
O80 H80 0.837(11) . ?
O82 C83 1.407(3) . ?
C83 C84 1.495(4) . ?
C83 H83A 0.9800 . ?
C83 H83B 0.9800 . ?
C84 O86 1.212(3) . ?
C84 O85 1.321(3) . ?
C84 O2C 2.922(3) . ?
O85 H85 0.832(11) . ?
N1A C2A 1.482(3) . ?
N1A H1A1 0.9000 . ?
N1A H1A2 0.9000 . ?
N1A H1A3 0.9000 . ?
C2A C3A 1.510(4) . ?
C2A H2A1 0.9800 . ?
C2A H2A2 0.9800 . ?
C3A C4A 1.524(4) . ?
C3A H3A1 0.9800 . ?
C3A H3A2 0.9800 . ?
C4A N5A 1.498(3) . ?
C4A H4A1 0.9800 . ?
C4A H4A2 0.9800 . ?
N5A C6A 1.492(3) . ?
N5A H5A1 0.9100 . ?
N5A H5A2 0.9100 . ?
C6A C7A 1.510(4) . ?
C6A H6A1 0.9800 . ?
C6A H6A2 0.9800 . ?
C7A C8A 1.520(3) . ?
C7A H7A1 0.9800 . ?
C7A H7A2 0.9800 . ?
C8A C9A 1.513(4) . ?
C8A H8A1 0.9800 . ?
C8A H8A2 0.9800 . ?
C9A N10A 1.495(3) . ?
C9A H9A1 0.9800 . ?
C9A H9A2 0.9800 . ?
N10A C11A 1.494(3) . ?
N10A H10A 0.9100 . ?
N10A H10B 0.9100 . ?
C11A C12A 1.518(4) . ?
C11A H11A 0.9800 . ?
C11A H11B 0.9800 . ?
C12A C13A 1.519(4) . ?
C12A H12A 0.9800 . ?
C12A H12B 0.9800 . ?
C13A N14A 1.489(4) . ?
C13A H13C 0.9800 . ?
C13A H13D 0.9800 . ?
N14A H14A 0.9000 . ?
N14A H14B 0.9000 . ?
N14A H14C 0.9000 . ?
O1B C1B 1.314(9) . ?
O2B C1B 1.154(8) . ?
C1B C2B 1.480(7) . ?
C2B F1B 1.298(7) . ?
C2B F2B 1.324(7) . ?
C2B F3B 1.342(7) . ?
O3B C3B 1.333(12) . ?
O4B C3B 1.153(10) . ?
C3B C4B 1.466(8) . ?
C4B F6B 1.283(9) . ?
C4B F5B 1.331(9) . ?
C4B F4B 1.372(10) . ?
O1C C1C 1.278(4) . ?
O1C H1C 0.829(11) . ?
O2C C1C 1.188(4) . ?
C1C C2C 1.533(5) . ?
C2C F2C 1.302(4) . ?
C2C F3C 1.319(4) . ?
C2C F1C 1.327(4) . ?
O1D C1D 1.270(3) . ?
O1D H1D 0.833(11) . ?
O2D C1D 1.192(3) . ?
C1D C2D 1.536(4) . ?
C2D F1D 1.302(4) . ?
C2D F3D 1.316(4) . ?
C2D F2D 1.337(4) . ?
O1F C1F 1.231(4) . ?
O2F C1F 1.237(4) . ?
C1E C2E 1.490(5) . ?
C2E F1E 1.296(6) . ?
C2E F2E 1.300(6) . ?
C2E F3E 1.388(7) . ?
O1G C1G 1.260(3) . ?
O2G C1G 1.212(3) . ?
C1G C2G 1.520(4) . ?
C2G F3G 1.287(5) . ?
C2G F1G 1.302(4) . ?
C2G F2G 1.314(5) . ?
O1H C1H 1.172(3) . ?
O1H O2H 2.203(3) . ?
C1H C2H 1.529(5) . ?
C2H F2H 1.280(7) . ?
C2H F1H 1.280(7) . ?
C2H F3H 1.421(7) . ?
O1I C1I 1.243(4) . ?
O2I C1I 1.222(4) . ?
C1I C2I 1.532(4) . ?
C2I F2I 1.312(4) . ?
C2I F3I 1.326(4) . ?
C2I F1I 1.332(4) . ?
O1J C1J 1.181(4) . ?
O2J C1J 1.301(4) . ?
C1J C2J 1.523(4) . ?
C2J F2J 1.297(6) . ?
C2J F3J 1.326(6) . ?
C2J F1J 1.327(5) . ?
O1K C1K 1.208(8) . ?
O1K C2K 2.321(8) . ?
C1K C2K 1.490(8) . ?
C2K F1K 1.296(7) . ?
C2K F3K 1.298(7) . ?
C2K F2K 1.338(7) . ?
O3K C3K 1.229(10) . ?
O3K C4K 2.289(9) . ?
C3K C4K 1.477(9) . ?
C4K F6K 1.296(9) . ?
C4K F4K 1.315(9) . ?
C4K F5K 1.409(9) . ?
O1L C1L 1.301(4) . ?
O1L H1L 0.840(11) . ?
O2L C1L 1.191(4) . ?
C1L C2L 1.519(5) . ?
C2L F1L 1.268(6) . ?
C2L F3L 1.291(6) . ?
C2L F2L 1.380(6) . ?
O1W H11W 0.827(11) . ?
O1W H12W 0.826(11) . ?
O1B O2W 2.809(10) 2_565 ?
O1B O1K 2.990(12) 2_565 ?
O4B O4K 2.434(14) 2_565 ?
O4B O3K 3.036(13) 2_565 ?
O1E O2J 3.139(4) 4_455 ?
O2E O2J 3.074(4) 4_455 ?
O2F O2J 2.551(4) 4_455 ?
O2H O1W 2.437(5) . ?
O2K O2W 2.857(7) . ?

loop_
_geom_hbond_atom_site_label_D
_geom_hbond_atom_site_label_H
_geom_hbond_atom_site_label_A
_geom_hbond_distance_DH
_geom_hbond_distance_HA
_geom_hbond_distance_DA
_geom_hbond_angle_DHA
_geom_hbond_site_symmetry_A
O10 H10 O51 0.827(11) 1.922(19) 2.695(3) 155(4) 4_454
O15 H15 O2F 0.825(11) 1.877(17) 2.676(3) 163(4) 4
O80 H80 O37 0.837(11) 1.863(18) 2.667(3) 160(4) 4
O85 H85 O1I 0.832(11) 1.86(2) 2.652(3) 158(5) 4_454
N1A H1A1 O64 0.90 1.93 2.799(3) 161 4_454
N1A H1A2 O2G 0.90 1.84 2.732(3) 169 .
N1A H1A3 O49 0.90 2.16 2.895(3) 139 .
N5A H5A1 O86 0.91 2.02 2.893(3) 159 .
N5A H5A2 O62 0.91 2.02 2.789(3) 141 .
N10A H10A O26 0.91 2.11 2.780(3) 130 .
N10A H10B O16 0.91 1.95 2.831(3) 162 .
N14A H14A O24 0.90 2.02 2.773(3) 140 4
N14A H14B O2W 0.90 2.08 2.851(5) 143 1_556
N14A H14C O39 0.90 2.09 2.948(3) 159 .
O1C H1C O1I 0.829(11) 1.764(16) 2.570(4) 164(4) 4_454
O1D H1D O1G 0.833(11) 1.659(13) 2.488(3) 173(4) 2_565
O1L H1L O2I 0.840(11) 1.80(2) 2.598(4) 159(5) .
O1W H11W O1G 0.827(11) 1.953(19) 2.766(4) 167(6) 2_565
O1W H12W O3B 0.826(11) 2.04(4) 2.747(9) 144(6) .
O1W H12W O2B 0.826(11) 2.19(5) 2.835(8) 135(7) .

loop_
_geom_torsion_atom_site_label_1
_geom_torsion_atom_site_label_2
_geom_torsion_atom_site_label_3
_geom_torsion_atom_site_label_4
_geom_torsion
_geom_torsion_site_symmetry_1
_geom_torsion_site_symmetry_2
_geom_torsion_site_symmetry_3
_geom_torsion_site_symmetry_4
_geom_torsion_publ_flag
O7 C1 C2 C3 -176.8(3) . . . . ?
C6 C1 C2 C3 2.3(4) . . . . ?
C1 C2 C3 C4 0.8(5) . . . . ?
C2 C3 C4 C5 -1.7(4) . . . . ?
C2 C3 C4 O12 -176.5(3) . . . . ?
C3 C4 C5 C6 -0.5(4) . . . . ?
O12 C4 C5 C6 174.3(2) . . . . ?
C3 C4 C5 C18 -179.3(2) . . . . ?
O12 C4 C5 C18 -4.5(3) . . . . ?
C4 C5 C6 C1 3.6(3) . . . . ?
C18 C5 C6 C1 -177.7(2) . . . . ?
C4 C5 C6 C17 -174.5(2) . . . . ?
C18 C5 C6 C17 4.2(3) . . . . ?
C2 C1 C6 C5 -4.4(4) . . . . ?
O7 C1 C6 C5 174.7(2) . . . . ?
C2 C1 C6 C17 173.7(2) . . . . ?
O7 C1 C6 C17 -7.2(3) . . . . ?
C2 C1 O7 C8 -1.7(4) . . . . ?
C6 C1 O7 C8 179.2(2) . . . . ?
C1 O7 C8 C9 -83.8(3) . . . . ?
O7 C8 C9 O11 -13.3(4) . . . . ?
O7 C8 C9 O10 168.8(2) . . . . ?
C3 C4 O12 C13 -95.6(3) . . . . ?
C5 C4 O12 C13 89.5(3) . . . . ?
C4 O12 C13 C14 -169.3(2) . . . . ?
O12 C13 C14 O16 8.7(4) . . . . ?
O12 C13 C14 O15 -170.9(2) . . . . ?
O12 C13 C14 O1J 102.54(18) . . . 1_556 ?
C5 C6 C17 N19 58.7(3) . . . . ?
C1 C6 C17 N19 -119.4(2) . . . . ?
C4 C5 C18 N22 115.7(2) . . . . ?
C6 C5 C18 N22 -63.1(3) . . . . ?
C6 C17 N19 C23 66.6(3) . . . . ?
C6 C17 N19 C20 -80.3(3) . . . . ?
C23 N19 C20 N22 -91.0(2) . . . . ?
C17 N19 C20 N22 58.4(3) . . . . ?
C23 N19 C20 C21 142.9(2) . . . . ?
C17 N19 C20 C21 -67.6(3) . . . . ?
C23 N19 C20 C28 17.4(2) . . . . ?
C17 N19 C20 C28 166.87(19) . . . . ?
C5 C18 N22 C25 -102.4(3) . . . . ?
C5 C18 N22 C20 76.9(3) . . . . ?
N19 C20 N22 C25 123.3(2) . . . . ?
C21 C20 N22 C25 -110.3(2) . . . . ?
C28 C20 N22 C25 13.6(2) . . . . ?
N19 C20 N22 C18 -56.1(3) . . . . ?
C21 C20 N22 C18 70.3(3) . . . . ?
C28 C20 N22 C18 -165.9(2) . . . . ?
C20 N19 C23 O24 170.2(2) . . . . ?
C17 N19 C23 O24 20.0(4) . . . . ?
C20 N19 C23 N27 -10.1(3) . . . . ?
C17 N19 C23 N27 -160.26(19) . . . . ?
C18 N22 C25 O26 -4.8(4) . . . . ?
C20 N22 C25 O26 175.8(2) . . . . ?
C18 N22 C25 N30 175.9(2) . . . . ?
C20 N22 C25 N30 -3.5(3) . . . . ?
O24 C23 N27 C31 12.8(3) . . . . ?
N19 C23 N27 C31 -167.0(2) . . . . ?
O24 C23 N27 C28 177.3(2) . . . . ?
N19 C23 N27 C28 -2.5(3) . . . . ?
C23 N27 C28 N30 120.4(2) . . . . ?
C31 N27 C28 N30 -75.9(3) . . . . ?
C23 N27 C28 C29 -111.1(2) . . . . ?
C31 N27 C28 C29 52.6(3) . . . . ?
C23 N27 C28 C20 12.5(2) . . . . ?
C31 N27 C28 C20 176.2(2) . . . . ?
N19 C20 C28 N30 -132.87(18) . . . . ?
N22 C20 C28 N30 -17.3(2) . . . . ?
C21 C20 C28 N30 103.8(2) . . . . ?
N19 C20 C28 N27 -17.1(2) . . . . ?
N22 C20 C28 N27 98.50(19) . . . . ?
C21 C20 C28 N27 -140.4(2) . . . . ?
N19 C20 C28 C29 104.5(2) . . . . ?
N22 C20 C28 C29 -139.9(2) . . . . ?
C21 C20 C28 C29 -18.8(3) . . . . ?
O26 C25 N30 C32 1.1(4) . . . . ?
N22 C25 N30 C32 -179.5(2) . . . . ?
O26 C25 N30 C28 171.2(2) . . . . ?
N22 C25 N30 C28 -9.4(3) . . . . ?
N27 C28 N30 C25 -90.2(2) . . . . ?
C29 C28 N30 C25 141.5(2) . . . . ?
C20 C28 N30 C25 17.0(2) . . . . ?
N27 C28 N30 C32 79.4(3) . . . . ?
C29 C28 N30 C32 -49.0(3) . . . . ?
C20 C28 N30 C32 -173.4(2) . . . . ?
C23 N27 C31 N33 -113.1(2) . . . . ?
C28 N27 C31 N33 84.5(3) . . . . ?
C25 N30 C32 N35 81.4(3) . . . . ?
C28 N30 C32 N35 -87.2(3) . . . . ?
N27 C31 N33 C36 110.7(2) . . . . ?
N27 C31 N33 C34 -88.0(3) . . . . ?
C36 N33 C34 N35 -112.3(2) . . . . ?
C31 N33 C34 N35 84.5(3) . . . . ?
C36 N33 C34 C41 -0.2(2) . . . . ?
C31 N33 C34 C41 -163.38(19) . . . . ?
N33 C34 N35 C38 118.2(2) . . . . ?
C41 C34 N35 C38 6.3(2) . . . . ?
N33 C34 N35 C32 -79.8(3) . . . . ?
C41 C34 N35 C32 168.30(19) . . . . ?
N30 C32 N35 C38 -117.4(2) . . . . ?
N30 C32 N35 C34 82.5(3) . . . . ?
C31 N33 C36 O37 -11.8(4) . . . . ?
C34 N33 C36 O37 -174.8(2) . . . . ?
C31 N33 C36 N40 168.5(2) . . . . ?
C34 N33 C36 N40 5.5(3) . . . . ?
C34 N35 C38 O39 174.8(2) . . . . ?
C32 N35 C38 O39 12.9(4) . . . . ?
C34 N35 C38 N42 -5.4(3) . . . . ?
C32 N35 C38 N42 -167.3(2) . . . . ?
O37 C36 N40 C43 12.3(4) . . . . ?
N33 C36 N40 C43 -168.0(2) . . . . ?
O37 C36 N40 C41 171.2(2) . . . . ?
N33 C36 N40 C41 -9.0(3) . . . . ?
C36 N40 C41 N42 119.7(2) . . . . ?
C43 N40 C41 N42 -81.2(3) . . . . ?
C36 N40 C41 C34 8.5(2) . . . . ?
C43 N40 C41 C34 167.6(2) . . . . ?
N35 C34 C41 N40 114.66(19) . . . . ?
N33 C34 C41 N40 -4.8(2) . . . . ?
N35 C34 C41 N42 -4.5(2) . . . . ?
N33 C34 C41 N42 -124.02(18) . . . . ?
O39 C38 N42 C44 -13.0(4) . . . . ?
N35 C38 N42 C44 167.2(2) . . . . ?
O39 C38 N42 C41 -178.1(2) . . . . ?
N35 C38 N42 C41 2.1(3) . . . . ?
N40 C41 N42 C38 -109.5(2) . . . . ?
C34 C41 N42 C38 1.7(2) . . . . ?
N40 C41 N42 C44 85.3(3) . . . . ?
C34 C41 N42 C44 -163.45(19) . . . . ?
C36 N40 C43 N45 -120.8(2) . . . . ?
C41 N40 C43 N45 82.4(3) . . . . ?
C38 N42 C44 N47 109.6(2) . . . . ?
C41 N42 C44 N47 -86.9(3) . . . . ?
N40 C43 N45 C48 112.1(3) . . . . ?
N40 C43 N45 C46 -86.2(3) . . . . ?
C48 N45 C46 N47 -112.1(2) . . . . ?
C43 N45 C46 N47 84.6(3) . . . . ?
C48 N45 C46 C53 -1.0(2) . . . . ?
C43 N45 C46 C53 -164.25(19) . . . . ?
N42 C44 N47 C50 -117.3(2) . . . . ?
N42 C44 N47 C46 82.4(3) . . . . ?
N45 C46 N47 C50 117.1(2) . . . . ?
C53 C46 N47 C50 6.0(2) . . . . ?
N45 C46 N47 C44 -80.7(3) . . . . ?
C53 C46 N47 C44 168.23(19) . . . . ?
C46 N45 C48 O49 -177.3(2) . . . . ?
C43 N45 C48 O49 -13.8(4) . . . . ?
C46 N45 C48 N52 3.0(3) . . . . ?
C43 N45 C48 N52 166.5(2) . . . . ?
C44 N47 C50 O51 9.9(4) . . . . ?
C46 N47 C50 O51 171.9(2) . . . . ?
C44 N47 C50 N54 -170.5(2) . . . . ?
C46 N47 C50 N54 -8.5(2) . . . . ?
O49 C48 N52 C53 176.4(2) . . . . ?
N45 C48 N52 C53 -3.9(3) . . . . ?
O49 C48 N52 C55 13.3(4) . . . . ?
N45 C48 N52 C55 -167.0(2) . . . . ?
C48 N52 C53 N54 114.7(2) . . . . ?
C55 N52 C53 N54 -82.2(3) . . . . ?
C48 N52 C53 C46 3.2(2) . . . . ?
C55 N52 C53 C46 166.33(19) . . . . ?
N45 C46 C53 N54 -120.86(18) . . . . ?
N47 C46 C53 N54 -1.4(2) . . . . ?
N45 C46 C53 N52 -1.3(2) . . . . ?
N47 C46 C53 N52 118.23(19) . . . . ?
O51 C50 N54 C53 -172.9(2) . . . . ?
N47 C50 N54 C53 7.5(3) . . . . ?
O51 C50 N54 C56 -9.5(4) . . . . ?
N47 C50 N54 C56 170.9(2) . . . . ?
N52 C53 N54 C50 -115.5(2) . . . . ?
C46 C53 N54 C50 -3.6(2) . . . . ?
N52 C53 N54 C56 81.0(3) . . . . ?
C46 C53 N54 C56 -167.05(19) . . . . ?
C48 N52 C55 N57 -113.2(2) . . . . ?
C53 N52 C55 N57 85.6(3) . . . . ?
C50 N54 C56 N60 112.5(2) . . . . ?
C53 N54 C56 N60 -85.7(3) . . . . ?
N52 C55 N57 C61 84.4(3) . . . . ?
N52 C55 N57 C58 -83.6(3) . . . . ?
C61 N57 C58 N60 -93.5(2) . . . . ?
C55 N57 C58 N60 75.4(3) . . . . ?
C61 N57 C58 C59 138.3(2) . . . . ?
C55 N57 C58 C59 -52.8(3) . . . . ?
C61 N57 C58 C66 14.5(2) . . . . ?
C55 N57 C58 C66 -176.6(2) . . . . ?
N54 C56 N60 C63 -109.2(2) . . . . ?
N54 C56 N60 C58 88.0(3) . . . . ?
N57 C58 N60 C63 117.5(2) . . . . ?
C59 C58 N60 C63 -114.4(2) . . . . ?
C66 C58 N60 C63 9.2(2) . . . . ?
N57 C58 N60 C56 -78.4(3) . . . . ?
C59 C58 N60 C56 49.7(3) . . . . ?
C66 C58 N60 C56 173.3(2) . . . . ?
C55 N57 C61 O62 3.1(4) . . . . ?
C58 N57 C61 O62 172.7(2) . . . . ?
C55 N57 C61 N65 -178.7(2) . . . . ?
C58 N57 C61 N65 -9.1(3) . . . . ?
C56 N60 C63 O64 11.6(4) . . . . ?
C58 N60 C63 O64 176.5(2) . . . . ?
C56 N60 C63 N68 -167.0(2) . . . . ?
C58 N60 C63 N68 -2.1(3) . . . . ?
O62 C61 N65 C69 -4.8(4) . . . . ?
N57 C61 N65 C69 177.1(2) . . . . ?
O62 C61 N65 C66 177.0(2) . . . . ?
N57 C61 N65 C66 -1.2(3) . . . . ?
C61 N65 C66 N68 119.6(2) . . . . ?
C69 N65 C66 N68 -58.6(3) . . . . ?
C61 N65 C66 C67 -114.4(2) . . . . ?
C69 N65 C66 C67 67.4(3) . . . . ?
C61 N65 C66 C58 9.8(2) . . . . ?
C69 N65 C66 C58 -168.5(2) . . . . ?
N60 C58 C66 N68 -12.3(2) . . . . ?
N57 C58 C66 N68 -128.92(18) . . . . ?
C59 C58 C66 N68 109.3(2) . . . . ?
N60 C58 C66 N65 102.88(19) . . . . ?
N57 C58 C66 N65 -13.7(2) . . . . ?
C59 C58 C66 N65 -135.5(2) . . . . ?
N60 C58 C66 C67 -136.1(2) . . . . ?
N57 C58 C66 C67 107.3(2) . . . . ?
C59 C58 C66 C67 -14.5(3) . . . . ?
O64 C63 N68 C66 174.3(2) . . . . ?
N60 C63 N68 C66 -7.0(3) . . . . ?
O64 C63 N68 C70 16.1(4) . . . . ?
N60 C63 N68 C70 -165.2(2) . . . . ?
N65 C66 N68 C63 -96.5(2) . . . . ?
C67 C66 N68 C63 138.3(2) . . . . ?
C58 C66 N68 C63 12.3(3) . . . . ?
N65 C66 N68 C70 61.4(3) . . . . ?
C67 C66 N68 C70 -63.8(3) . . . . ?
C58 C66 N68 C70 170.3(2) . . . . ?
C61 N65 C69 C76A -106.2(8) . . . . ?
C66 N65 C69 C76A 71.9(8) . . . . ?
C61 N65 C69 C76 -101.0(4) . . . . ?
C66 N65 C69 C76 77.0(4) . . . . ?
C63 N68 C70 C75A 81.6(9) . . . . ?
C66 N68 C70 C75A -74.3(9) . . . . ?
C63 N68 C70 C75 76.9(4) . . . . ?
C66 N68 C70 C75 -78.9(4) . . . . ?
O82 C71 C72 C73 -168.4(3) . . . . ?
C76 C71 C72 C73 2.1(3) . . . . ?
C71 C72 C73 C74 1.4(2) . . . . ?
C72 C73 C74 O77 179.7(4) . . . . ?
C72 C73 C74 C75 -2.4(5) . . . . ?
C73 C74 C75 C76 0.0(5) . . . . ?
O77 C74 C75 C76 178.1(5) . . . . ?
C73 C74 C75 C70 -173.4(6) . . . . ?
O77 C74 C75 C70 4.7(6) . . . . ?
C75A C70 C75 C74 108(12) . . . . ?
N68 C70 C75 C74 -132.8(4) . . . . ?
C75A C70 C75 C76 -65(11) . . . . ?
N68 C70 C75 C76 53.9(5) . . . . ?
O82 C71 C76 C75 166.2(4) . . . . ?
C72 C71 C76 C75 -4.5(5) . . . . ?
O82 C71 C76 C69 -21.8(6) . . . . ?
C72 C71 C76 C69 167.5(5) . . . . ?
C74 C75 C76 C71 3.4(5) . . . . ?
C70 C75 C76 C71 177.0(6) . . . . ?
C74 C75 C76 C69 -168.3(6) . . . . ?
C70 C75 C76 C69 5.2(6) . . . . ?
N65 C69 C76 C71 127.0(4) . . . . ?
C76A C69 C76 C71 -175(13) . . . . ?
N65 C69 C76 C75 -61.2(5) . . . . ?
C76A C69 C76 C75 -3(12) . . . . ?
C73 C74 O77 C78 -24.0(7) . . . . ?
C75 C74 O77 C78 158.0(5) . . . . ?
C74 O77 C78 C79 -115.7(5) . . . . ?
O77 C78 C79 O81 -2.4(7) . . . . ?
O77 C78 C79 O80 173.0(4) . . . . ?
C76A C71A C72A C73A 0.7(3) . . . . ?
O82 C71A C72A C73A 172.8(10) . . . . ?
C71A C72A C73A C74A 0.3(3) . . . . ?
C72A C73A C74A O77A 179.7(14) . . . . ?
C72A C73A C74A C75A -0.4(7) . . . . ?
N68 C70 C75A C74A -119.1(10) . . . . ?
C75 C70 C75A C74A -56(11) . . . . ?
N68 C70 C75A C76A 44.0(16) . . . . ?
C75 C70 C75A C76A 107(12) . . . . ?
C73A C74A C75A C70 164.0(17) . . . . ?
O77A C74A C75A C70 -16.0(16) . . . . ?
C73A C74A C75A C76A -0.5(9) . . . . ?
O77A C74A C75A C76A 179.4(13) . . . . ?
C72A C71A C76A C75A -1.6(7) . . . . ?
O82 C71A C76A C75A -174.0(10) . . . . ?
C72A C71A C76A C69 -178.9(16) . . . . ?
O82 C71A C76A C69 8.8(14) . . . . ?
C70 C75A C76A C71A -161(2) . . . . ?
C74A C75A C76A C71A 1.5(9) . . . . ?
C70 C75A C76A C69 15.9(15) . . . . ?
C74A C75A C76A C69 178.6(17) . . . . ?
N65 C69 C76A C71A 113.7(10) . . . . ?
C76 C69 C76A C71A -10(11) . . . . ?
N65 C69 C76A C75A -63.5(11) . . . . ?
C76 C69 C76A C75A 173(13) . . . . ?
C73A C74A O77A C78A 2(2) . . . . ?
C75A C74A O77A C78A -178.1(12) . . . . ?
C72 C71 O82 C83 -74.5(4) . . . . ?
C76 C71 O82 C83 114.8(4) . . . . ?
C72 C71 O82 C71A 106(3) . . . . ?
C76 C71 O82 C71A -65(3) . . . . ?
C72A C71A O82 C71 -81(3) . . . . ?
C76A C71A O82 C71 91(3) . . . . ?
C72A C71A O82 C83 -81.1(11) . . . . ?
C76A C71A O82 C83 91.2(9) . . . . ?
C71 O82 C83 C84 -174.3(3) . . . . ?
C71A O82 C83 C84 -174.2(7) . . . . ?
O82 C83 C84 O86 -3.1(4) . . . . ?
O82 C83 C84 O85 177.7(2) . . . . ?
O82 C83 C84 O2C 91.6(2) . . . . ?
N1A C2A C3A C4A -65.0(3) . . . . ?
C2A C3A C4A N5A -63.4(3) . . . . ?
C3A C4A N5A C6A -178.3(2) . . . . ?
C4A N5A C6A C7A -166.4(2) . . . . ?
N5A C6A C7A C8A -174.7(2) . . . . ?
C6A C7A C8A C9A -175.6(2) . . . . ?
C7A C8A C9A N10A -168.4(2) . . . . ?
C8A C9A N10A C11A -162.6(2) . . . . ?
C9A N10A C11A C12A -167.9(2) . . . . ?
N10A C11A C12A C13A -59.3(3) . . . . ?
C11A C12A C13A N14A -67.3(3) . . . . ?
O2B C1B C2B F1B -161.1(6) . . . . ?
O1B C1B C2B F1B 18.8(6) . . . . ?
O2B C1B C2B F2B -43.2(7) . . . . ?
O1B C1B C2B F2B 136.7(7) . . . . ?
O2B C1B C2B F3B 79.6(7) . . . . ?
O1B C1B C2B F3B -100.5(7) . . . . ?
O4B C3B C4B F6B 77.6(12) . . . . ?
O3B C3B C4B F6B -102.9(12) . . . . ?
O4B C3B C4B F5B -58.4(11) . . . . ?
O3B C3B C4B F5B 121.1(10) . . . . ?
O4B C3B C4B F4B -166.8(8) . . . . ?
O3B C3B C4B F4B 12.7(8) . . . . ?
O2C C1C C2C F2C -139.4(4) . . . . ?
O1C C1C C2C F2C 40.8(5) . . . . ?
O2C C1C C2C F3C 99.7(4) . . . . ?
O1C C1C C2C F3C -80.1(4) . . . . ?
O2C C1C C2C F1C -17.5(5) . . . . ?
O1C C1C C2C F1C 162.7(4) . . . . ?
O2D C1D C2D F1D -17.3(5) . . . . ?
O1D C1D C2D F1D 164.7(3) . . . . ?
O2D C1D C2D F3D 104.4(4) . . . . ?
O1D C1D C2D F3D -73.6(4) . . . . ?
O2D C1D C2D F2D -138.1(3) . . . . ?
O1D C1D C2D F2D 43.9(4) . . . . ?
O1E C1E C2E F1E 13.3(8) . . . . ?
O2E C1E C2E F1E -165.4(6) . . . . ?
O1E C1E C2E F2E -116.2(7) . . . . ?
O2E C1E C2E F2E 65.0(8) . . . . ?
O1E C1E C2E F3E 127.5(5) . . . . ?
O2E C1E C2E F3E -51.3(6) . . . . ?
O1F C1F C2F F1F 38.5(5) . . . . ?
O2F C1F C2F F1F -145.4(3) . . . . ?
O1F C1F C2F F2F 161.1(3) . . . . ?
O2F C1F C2F F2F -22.9(5) . . . . ?
O1F C1F C2F F3F -79.8(4) . . . . ?
O2F C1F C2F F3F 96.2(4) . . . . ?
O2G C1G C2G F3G -85.5(5) . . . . ?
O1G C1G C2G F3G 92.2(5) . . . . ?
O2G C1G C2G F1G 154.3(4) . . . . ?
O1G C1G C2G F1G -28.0(5) . . . . ?
O2G C1G C2G F2G 36.1(5) . . . . ?
O1G C1G C2G F2G -146.2(4) . . . . ?
O1H C1H C2H F2H -143.3(9) . . . . ?
O2H C1H C2H F2H 36.4(9) . . . . ?
O1H C1H C2H F1H -7.9(10) . . . . ?
O2H C1H C2H F1H 171.8(9) . . . . ?
O1H C1H C2H F3H 105.0(7) . . . . ?
O2H C1H C2H F3H -75.3(7) . . . . ?
O2I C1I C2I F2I 37.2(4) . . . . ?
O1I C1I C2I F2I -144.8(3) . . . . ?
O2I C1I C2I F3I -83.1(4) . . . . ?
O1I C1I C2I F3I 94.8(4) . . . . ?
O2I C1I C2I F1I 158.4(3) . . . . ?
O1I C1I C2I F1I -23.7(4) . . . . ?
O1J C1J C2J F2J -146.0(8) . . . . ?
O2J C1J C2J F2J 34.7(8) . . . . ?
O1J C1J C2J F3J 93.0(8) . . . . ?
O2J C1J C2J F3J -86.3(8) . . . . ?
O1J C1J C2J F1J -22.7(7) . . . . ?
O2J C1J C2J F1J 158.0(7) . . . . ?
O1K C1K C2K F1K 43.2(8) . . . . ?
O2K C1K C2K F1K -136.4(8) . . . . ?
O1K C1K C2K F3K -90.9(7) . . . . ?
O2K C1K C2K F3K 89.5(7) . . . . ?
O1K C1K C2K F2K 154.8(6) . . . . ?
O2K C1K C2K F2K -24.8(6) . . . . ?
O3K C3K C4K F6K 75.4(11) . . . . ?
O4K C3K C4K F6K -105.3(11) . . . . ?
O3K C3K C4K F4K -141.4(10) . . . . ?
O4K C3K C4K F4K 37.8(10) . . . . ?
O3K C3K C4K F5K -33.4(8) . . . . ?
O4K C3K C4K F5K 145.9(8) . . . . ?
O2L C1L C2L F1L 160.6(7) . . . . ?
O1L C1L C2L F1L -18.2(8) . . . . ?
O2L C1L C2L F3L -67.5(7) . . . . ?
O1L C1L C2L F3L 113.7(7) . . . . ?
O2L C1L C2L F2L 44.3(6) . . . . ?
O1L C1L C2L F2L -134.5(6) . . . . ?
